data_7063509
loop_
_publ_author_name
'Salthouse, Rebecca J.'
'Dikova, Yana M.'
'Etherington, Marc K.'
'Williams, J. A. Gareth'

_publ_section_title
;
 Dinuclear platinum(ii) complexes featuring rigidly linked Pt(NCN)X units:
 the effect of X = SCN&#x2212; in favouring low-energy, excimer-like
 luminescence
;
_journal_issue 44
_journal_name_full 'New Journal of Chemistry'
_journal_page_first 18865
_journal_page_last 18872
_journal_paper_doi 10.1039/D4NJ03357D
_journal_volume 48
_journal_year 2024
_chemical_absolute_configuration unk
_chemical_formula_moiety 'C61 H44 F12 N6 O Pt2 S2, 2.5(C3 H7 N O)'
_chemical_formula_sum 'C68.5 H61.5 F12 N8.5 O3.5 Pt2 S2'
_chemical_formula_weight 1742.06
_space_group_crystal_system monoclinic
_space_group_IT_number 7
_space_group_name_Hall 'P -2yc'
_space_group_name_H-M_alt 'P 1 c 1'
_atom_sites_solution_hydrogens mixed
_audit_creation_date 2024-07-13
_audit_creation_method
;
Olex2 1.5-beta
(compiled 2024.02.16 svn.r378c4104 for OlexSys, GUI svn.r6928)
;
_audit_update_record
;
2024-07-13 deposited with the CCDC.	2024-10-21 downloaded from the CCDC.
;
_cell_angle_alpha 90
_cell_angle_beta 103.4175(8)
_cell_angle_gamma 90
_cell_formula_units_Z 4
_cell_length_a 14.9657(3)
_cell_length_b 16.2514(4)
_cell_length_c 27.9021(6)
_cell_measurement_reflns_used 9986
_cell_measurement_temperature 120.0
_cell_measurement_theta_max 28.47
_cell_measurement_theta_min 2.19
_cell_volume 6600.9(3)
_computing_cell_refinement 'SAINT V8.40A (Bruker, 2019)'
_computing_data_collection 'APEX3 v.2017.3_0 (Bruker AXS, 2017)'
_computing_data_reduction 'SAINT V8.40A (Bruker, 2019)'
_computing_molecular_graphics 'Olex2 1.5-beta (Dolomanov et al., 2009)'
_computing_publication_material 'Olex2 1.5-beta (Dolomanov et al., 2009)'
_computing_structure_refinement 'SHELXL 2019/3 (Sheldrick, 2015)'
_computing_structure_solution 'XS  (Sheldrick, 2008)'
_diffrn_ambient_temperature 120.0
_diffrn_detector 'Bruker PHOTON III C14 MM CPAD'
_diffrn_detector_area_resol_mean 54.4
_diffrn_detector_type 'CPA sensor'
_diffrn_measured_fraction_theta_full 0.999
_diffrn_measured_fraction_theta_max 0.999
_diffrn_measurement_device '3-circle diffractometer'
_diffrn_measurement_device_type 'Bruker D8 Venture'
_diffrn_measurement_method '\f and \w scans'
_diffrn_radiation_monochromator 'focusing mirrors'
_diffrn_radiation_probe x-ray
_diffrn_radiation_type 'Mo K\a'
_diffrn_radiation_wavelength 0.71073
_diffrn_reflns_av_R_equivalents 0.0661
_diffrn_reflns_av_unetI/netI 0.0623
_diffrn_reflns_Laue_measured_fraction_full 0.999
_diffrn_reflns_Laue_measured_fraction_max 0.999
_diffrn_reflns_limit_h_max 19
_diffrn_reflns_limit_h_min -19
_diffrn_reflns_limit_k_max 21
_diffrn_reflns_limit_k_min -21
_diffrn_reflns_limit_l_max 36
_diffrn_reflns_limit_l_min -36
_diffrn_reflns_number 136379
_diffrn_reflns_point_group_measured_fraction_full 0.999
_diffrn_reflns_point_group_measured_fraction_max 0.999
_diffrn_reflns_theta_full 25.242
_diffrn_reflns_theta_max 27.499
_diffrn_reflns_theta_min 1.898
_diffrn_source 'microfocus sealed X-ray tube'
_diffrn_source_current 1.4
_diffrn_source_power 0.07
_diffrn_source_type 'Incoatec I\mS 3.0 microsource'
_diffrn_source_voltage 50.0
_diffrn_standards_number 0
_exptl_absorpt_coefficient_mu 4.387
_exptl_absorpt_correction_T_max 0.9961
_exptl_absorpt_correction_T_min 0.7570
_exptl_absorpt_correction_type numerical
_exptl_absorpt_process_details
;
SADABS-2016/2 (Bruker,2016/2) was used for absorption correction.
wR2(int) was 0.0605 before and 0.0565 after correction.
The Ratio of minimum to maximum transmission is 0.7600.
The \l/2 correction factor is Not present.
;
_exptl_crystal_colour 'clear red'
_exptl_crystal_colour_lustre clear
_exptl_crystal_colour_primary red
_exptl_crystal_density_diffrn 1.753
_exptl_crystal_description plank
_exptl_crystal_F_000 3424
_exptl_crystal_size_max 0.07
_exptl_crystal_size_mid 0.03
_exptl_crystal_size_min 0.006
_refine_diff_density_max 3.993
_refine_diff_density_min -2.568
_refine_diff_density_rms 0.189
_refine_ls_abs_structure_details
;
 Refined as an inversion twin.
;
_refine_ls_abs_structure_Flack 0.520(11)
_refine_ls_extinction_method none
_refine_ls_goodness_of_fit_ref 1.031
_refine_ls_hydrogen_treatment constr
_refine_ls_matrix_type full
_refine_ls_number_parameters 1718
_refine_ls_number_reflns 30186
_refine_ls_number_restraints 324
_refine_ls_restrained_S_all 1.035
_refine_ls_R_factor_all 0.0832
_refine_ls_R_factor_gt 0.0646
_refine_ls_shift/su_max 0.000
_refine_ls_shift/su_mean 0.000
_refine_ls_structure_factor_coef Fsqd
_refine_ls_weighting_details 'w=1/[\s^2^(Fo^2^)+(0.0857P)^2^+40.5067P] where P=(Fo^2^+2Fc^2^)/3'
_refine_ls_weighting_scheme calc
_refine_ls_wR_factor_gt 0.1541
_refine_ls_wR_factor_ref 0.1665
_reflns_Friedel_coverage 0.999
_reflns_Friedel_fraction_full 0.999
_reflns_Friedel_fraction_max 0.999
_reflns_number_gt 24497
_reflns_number_total 30186
_reflns_threshold_expression 'I > 2\s(I)'
_cod_data_source_file d4nj03357d2.cif
_cod_data_source_block lcf3ptscn2
_cod_depositor_comments
;
The following automatic conversions were performed:

data item '_diffrn_radiation_probe' value 'X-ray' was changed to
'x-ray' in accordance with the
/home/data/users/saulius/crontab/automatic-downloads/rss-feeds/RSC/lib/dictionaries/cif_core.dic
dictionary named 'cif_core.dic' version 2.4.2 last updated on
2011-04-26.

Automatic conversion script
Id: cif_fix_values 8170 2020-07-09 18:12:32Z antanas 

 Adding full bibliography for 7063509.cif.
;
_cod_original_formula_sum 'C68.50 H61.50 F12 N8.50 O3.50 Pt2 S2'
_cod_database_code 7063509
_shelx_shelxl_version_number 2019/3
_shelx_space_group_comment
;
The symmetry employed for this shelxl refinement is uniquely defined
by the following loop, which should always be used as a source of
symmetry information in preference to the above space-group names.
They are only intended as comments.
;
_shelx_estimated_absorpt_t_max 0.974
_shelx_estimated_absorpt_t_min 0.749
_computing_bruker_data_scaling 'SADABS V2012/1 (Bruker AXS Inc.)'
_olex2_refinement_description
;
1. Twinned data refinement
 Scales: 0.480(11)
 0.520(11)
2. Fixed Uiso
 At 1.2 times of:
  All C(H) groups
 At 1.5 times of:
  All C(H,H,H) groups
3. Restrained distances
 F3B-F2B
 2.11 with sigma of 0.04
 F3-F2
 2.11 with sigma of 0.04
 F3-F1
 2.11 with sigma of 0.04
 F1-F2
 2.11 with sigma of 0.04
 F2B-F1B
 2.11 with sigma of 0.04
 F1B-F3B
 2.11 with sigma of 0.04
 C41A-C39A \\sim C41C-C39A \\sim C40A-C39A \\sim C40C-C39A \\sim C42C-C39A
\\sim C42A-C39A
 with sigma of 0.005
 N4S-C10S \\sim N4S-C12S
 with sigma of 0.002
 C43A-C39 \\sim C43-C39 \\sim C46-C39 \\sim C42-C39 \\sim C40-C39 \\sim C41-C39
 with sigma of 0.005
 F8-C67 \\sim F8B-C67 \\sim F9-C67 \\sim F7B-C67 \\sim F7-C67 \\sim F9B-C67
\\sim F2-C17 \\sim F2B-C17 ~
 F1-C17 \\sim F1B-C17 \\sim F3-C17 \\sim F3B-C17
 with sigma of 0.005
 F2A-C17A \\sim F2C-C17A \\sim F1A-C17A \\sim F1C-C17A \\sim F3C-C17A \\sim
F3A-C17A
 with sigma of 0.002
4. Uiso/Uaniso restraints and constraints
Uanis(C19A) \\sim Ueq, Uanis(C61A) \\sim Ueq, Uanis(C56A) \\sim Ueq,
Uanis(C17A) \\sim Ueq, Uanis(C55) \\sim Ueq, Uanis(C31) \\sim Ueq, Uanis(C5A)
\\sim Ueq, Uanis(N1) \\sim Ueq, Uanis(C1) \\sim Ueq, Uanis(C6) \\sim Ueq,
Uanis(C55A) \\sim Ueq, Uanis(C54A) \\sim Ueq, Uanis(S1) \\sim Ueq, Uanis(C18A)
\\sim Ueq, Uanis(C57A) \\sim Ueq, Uanis(F5) \\sim Ueq, Uanis(C14) \\sim Ueq,
Uanis(C56) \\sim Ueq, Uanis(C16A) \\sim Ueq, Uanis(C60A) \\sim Ueq, Uanis(C69A)
\\sim Ueq, Uanis(N6A) \\sim Ueq, Uanis(O4SB) \\sim Ueq, Uanis(C12S) \\sim Ueq,
Uanis(C8S) \\sim Ueq, Uanis(C5SB) \\sim Ueq, Uanis(C6SB) \\sim Ueq, Uanis(N2S)
\\sim Ueq, Uanis(C10S) \\sim Ueq, Uanis(C11S) \\sim Ueq, Uanis(C62) \\sim Ueq,
Uanis(N3) \\sim Ueq, Uanis(N6) \\sim Ueq, Uanis(C9S) \\sim Ueq: with sigma of
0.002 and sigma for terminal atoms of 0.006
Uiso(F2B) = Uiso(F2) = Uiso(F1) = Uiso(F1B) = Uiso(F3B) = Uiso(F3)
Uiso(F7) = Uiso(F9B) = Uiso(F9) = Uiso(F8B) = Uiso(F8) = Uiso(F7B)
5. Others
 Fixed Sof: F1(0.5) F1B(0.5) F2(0.5) F2B(0.5) F3(0.5) F3B(0.5) F7(0.5)
 F7B(0.5) F8(0.5) F8B(0.5) F9(0.5) F9B(0.5) C40(0.5) H40A(0.5) H40B(0.5)
 H40C(0.5) C41(0.5) H41A(0.5) H41B(0.5) H41C(0.5) C42(0.5) H42A(0.5) H42B(0.5)
 H42C(0.5) C43(0.5) H43A(0.5) H43B(0.5) H43C(0.5) C43A(0.5) H43D(0.5) H43E(0.5)
 H43F(0.5) C46(0.5) H46A(0.5) H46B(0.5) H46C(0.5) F1A(0.5) F1C(0.5) F2A(0.5)
 F2C(0.5) F3A(0.5) F3C(0.5) C40A(0.5) H40D(0.5) H40E(0.5) H40F(0.5) C40C(0.5)
 H40G(0.5) H40H(0.5) H40I(0.5) C41A(0.5) H41D(0.5) H41E(0.5) H41F(0.5)
 C41C(0.5) H41G(0.5) H41H(0.5) H41I(0.5) C42A(0.5) H42D(0.5) H42E(0.5)
 H42F(0.5) C42C(0.5) H42G(0.5) H42H(0.5) H42I(0.5)
6.a Riding coordinates:
 C40(H40A,H40B,H40C), C41(H41A,H41B,H41C), C42(H42A,H42B,H42C), C43(H43A,H43B,
 H43C), C43A(H43D,H43E,H43F), C46(H46A,H46B,H46C), C40A(H40D,H40E,H40F),
 C40C(H40G,H40H,H40I), C41A(H41D,H41E,H41F), C41C(H41G,H41H,H41I), C42A(H42D,
 H42E,H42F), C42C(H42G,H42H,H42I), C5SB(H5SA,H5SB,H5SC), C6SB(H6SA,H6SB,H6SC),
 C11S(H11B,H11C,H11D), C12S(H12A,H12B,H12C)
6.b Aromatic/amide H refined with riding coordinates:
 C1(H1), C2(H2), C4(H4), C9(H9), C11(H11), C13(H13), C15(H15), C16(H16),
 C21(H21), C23(H23), C27(H27), C29(H29), C51(H51), C52(H52), C54(H54), C59(H59),
  C61(H61), C63(H63), C65(H65), C66(H66), C4A(H4A), C2A(H2A), C1A(H1A),
 C9A(H9A), C11A(H11A), C13A(H13A), C15A(H15A), C16A(H16A), C21A(H21A),
 C23A(H23A), C27A(H27A), C29A(H29A), C51A(H51A), C52A(H52A), C54A(H54A),
 C59A(H59A), C61A(H61A), C63A(H63A), C65A(H65A), C66A(H66A), C1S(H1S), C4S(H4S),
  C7S(H7S), C10S(H10S), C13S(H13S)
6.c Fitted hexagon refined as free rotating group:
 N1A(C5A,C4A,C3A,C2A,C1A)
6.d Idealised Me refined as rotating group:
 C34(H34A,H34B,H34C), C35(H35A,H35B,H35C), C36(H36A,H36B,H36C), C37(H37A,H37B,
 H37C), C38(H38A,H38B,H38C), C34A(H34D,H34E,H34F), C35A(H35D,H35E,H35F),
 C36A(H36D,H36E,H36F), C37A(H37D,H37E,H37F), C38A(H38D,H38E,H38F), C2S(H2SA,
 H2SB,H2SC), C3S(H3SA,H3SB,H3SC), C8S(H8SA,H8SB,H8SC), C9S(H9SA,H9SB,H9SC),
 C14S(H14A,H14B,H14C), C15S(H15B,H15C,H15D)
;
_olex2_submission_special_instructions 'No special instructions were received'

loop_
_space_group_symop_operation_xyz
'x, y, z'
'x, -y, z+1/2'

loop_
_atom_site_label
_atom_site_type_symbol
_atom_site_fract_x
_atom_site_fract_y
_atom_site_fract_z
_atom_site_U_iso_or_equiv
_atom_site_adp_type
_atom_site_occupancy
_atom_site_site_symmetry_order
_atom_site_calc_flag
_atom_site_refinement_flags_posn
_atom_site_refinement_flags_adp
_atom_site_refinement_flags_occupancy
_atom_site_disorder_assembly
_atom_site_disorder_group
Pt1 Pt 0.34105(8) 0.43715(5) 0.54019(4) 0.04008(19) Uani 1 1 d . . . . .
Pt2 Pt 0.31167(8) 0.45306(5) 0.65174(4) 0.02990(16) Uani 1 1 d . . . . .
S1 S 0.2738(9) 0.7177(5) 0.5479(3) 0.115(3) Uani 1 1 d . U . . .
S2 S 0.1796(4) 0.5399(4) 0.6216(2) 0.0567(17) Uani 1 1 d . . . . .
F1 F 0.819(2) 0.486(2) 0.6098(13) 0.097(5) Uiso 0.5 1 d D . P A 1
F1B F 0.803(2) 0.508(2) 0.5920(11) 0.097(5) Uiso 0.5 1 d D . P A 2
F2 F 0.772(3) 0.516(3) 0.6746(8) 0.097(5) Uiso 0.5 1 d D . P A 1
F2B F 0.796(3) 0.503(3) 0.6713(8) 0.097(5) Uiso 0.5 1 d D . P A 2
F3 F 0.789(3) 0.6111(12) 0.6324(15) 0.097(5) Uiso 0.5 1 d D . P A 1
F3B F 0.764(3) 0.6155(11) 0.6207(15) 0.097(5) Uiso 0.5 1 d D . P A 2
F4 F 0.0316(9) 0.1167(11) 0.4908(5) 0.075(4) Uani 1 1 d . . . . .
F5 F 0.0521(11) 0.1429(11) 0.4184(6) 0.083(4) Uani 1 1 d . U . . .
F6 F -0.0515(7) 0.2080(12) 0.4444(6) 0.083(5) Uani 1 1 d . . . . .
F7 F 0.605(2) 0.7820(12) 0.7184(12) 0.070(3) Uiso 0.5 1 d D . P B 2
F7B F 0.653(2) 0.7371(18) 0.6733(8) 0.070(3) Uiso 0.5 1 d D . P B 1
F8 F 0.6853(19) 0.7077(19) 0.6803(9) 0.070(3) Uiso 0.5 1 d D . P B 2
F8B F 0.7157(15) 0.6719(18) 0.7403(10) 0.070(3) Uiso 0.5 1 d D . P B 1
F9 F 0.6915(19) 0.6847(19) 0.7587(8) 0.070(3) Uiso 0.5 1 d D . P B 2
F9B F 0.618(2) 0.7729(14) 0.7384(11) 0.070(3) Uiso 0.5 1 d D . P B 1
F10 F 0.1722(14) 0.0544(10) 0.6621(6) 0.089(5) Uani 1 1 d . . . . .
F11 F 0.1819(12) 0.0546(9) 0.5894(6) 0.076(4) Uani 1 1 d . . . . .
F12 F 0.0580(10) 0.0920(11) 0.6071(9) 0.101(6) Uani 1 1 d . . . . .
O1 O 0.6071(8) 0.1662(8) 0.6614(4) 0.041(3) Uani 1 1 d . . . . .
N1 N 0.4714(13) 0.4772(11) 0.5682(7) 0.045(4) Uani 1 1 d . U . . .
N2 N 0.2345(12) 0.3575(10) 0.5158(6) 0.038(4) Uani 1 1 d . . . . .
N3 N 0.2788(17) 0.5509(15) 0.5295(9) 0.069(6) Uani 1 1 d . U . . .
N4 N 0.4116(11) 0.5403(10) 0.6733(5) 0.030(4) Uani 1 1 d . . . . .
N5 N 0.2463(9) 0.3402(10) 0.6397(5) 0.028(3) Uani 1 1 d . . . . .
N6 N 0.0772(14) 0.4945(14) 0.6923(8) 0.065(5) Uani 1 1 d . U . . .
C1 C 0.4999(16) 0.5583(14) 0.5700(8) 0.048(5) Uani 1 1 d . U . . .
H1 H 0.456564 0.600854 0.558894 0.058 Uiso 1 1 calc R U . . .
C2 C 0.5971(19) 0.5783(15) 0.5892(8) 0.053(6) Uani 1 1 d . . . . .
H2 H 0.616881 0.634006 0.592655 0.064 Uiso 1 1 calc R U . . .
C3 C 0.653(2) 0.5211(18) 0.6008(11) 0.078(10) Uani 1 1 d . . . . .
C4 C 0.6312(16) 0.4406(18) 0.5955(8) 0.060(7) Uani 1 1 d . . . . .
H4 H 0.675926 0.398130 0.603034 0.072 Uiso 1 1 calc R U . . .
C5 C 0.5330(12) 0.4236(12) 0.5772(6) 0.034(4) Uani 1 1 d . . . . .
C6 C 0.4996(13) 0.3341(11) 0.5712(7) 0.030(4) Uani 1 1 d . U . . .
C7 C 0.4019(13) 0.3333(13) 0.5507(7) 0.036(4) Uani 1 1 d . . . . .
C8 C 0.3553(11) 0.2602(10) 0.5394(6) 0.024(3) Uani 1 1 d . . . . .
C9 C 0.4028(12) 0.1872(10) 0.5497(6) 0.028(4) Uani 1 1 d . . . . .
H9 H 0.371184 0.136370 0.542549 0.034 Uiso 1 1 calc R U . . .
C10 C 0.4987(10) 0.1877(12) 0.5710(6) 0.027(4) Uani 1 1 d . . . . .
C11 C 0.5461(12) 0.2628(12) 0.5798(6) 0.031(4) Uani 1 1 d . . . . .
H11 H 0.610939 0.263250 0.591705 0.037 Uiso 1 1 calc R U . . .
C12 C 0.2587(12) 0.2764(12) 0.5182(6) 0.027(4) Uani 1 1 d . . . . .
C13 C 0.1946(13) 0.2174(12) 0.5001(6) 0.035(4) Uani 1 1 d . . . . .
H13 H 0.210798 0.160799 0.502410 0.042 Uiso 1 1 calc R U . . .
C14 C 0.1034(13) 0.2422(12) 0.4777(7) 0.038(4) Uani 1 1 d . U . . .
C15 C 0.0842(15) 0.3284(10) 0.4778(7) 0.036(4) Uani 1 1 d . . . . .
H15 H 0.023050 0.346495 0.464588 0.044 Uiso 1 1 calc R U . . .
C16 C 0.1497(14) 0.3855(16) 0.4959(7) 0.049(6) Uani 1 1 d . . . . .
H16 H 0.136107 0.442695 0.494503 0.059 Uiso 1 1 calc R U . . .
C17 C 0.7575(17) 0.5331(10) 0.6259(7) 0.118(17) Uani 1 1 d D . . . .
C18 C 0.0371(15) 0.1805(17) 0.4587(8) 0.058(6) Uani 1 1 d . . . . .
C19 C 0.277(2) 0.6240(14) 0.5387(8) 0.064(7) Uani 1 1 d . . . . .
C20 C 0.5530(11) 0.1085(12) 0.5832(7) 0.036(4) Uani 1 1 d . . . . .
C21 C 0.5503(12) 0.0458(13) 0.5498(7) 0.039(4) Uani 1 1 d . . . . .
H21 H 0.509376 0.049524 0.518277 0.047 Uiso 1 1 calc R U . . .
C22 C 0.6073(13) -0.0240(13) 0.5617(7) 0.045(5) Uani 1 1 d . . . . .
C23 C 0.6641(12) -0.0263(12) 0.6065(7) 0.039(4) Uani 1 1 d . . . . .
H23 H 0.703250 -0.072792 0.614199 0.047 Uiso 1 1 calc R U . . .
C24 C 0.6706(12) 0.0341(12) 0.6428(7) 0.039(4) Uani 1 1 d . . . . .
C25 C 0.7418(12) 0.0334(14) 0.6921(8) 0.052(6) Uani 1 1 d . . . . .
C26 C 0.7240(12) 0.1028(14) 0.7252(7) 0.045(5) Uani 1 1 d . . . . .
C27 C 0.7730(13) 0.1100(15) 0.7734(7) 0.050(6) Uani 1 1 d . . . . .
H27 H 0.817829 0.069104 0.785496 0.060 Uiso 1 1 calc R U . . .
C28 C 0.7623(14) 0.1705(14) 0.8046(7) 0.055(6) Uani 1 1 d . . . . .
C29 C 0.6922(13) 0.2305(15) 0.7860(7) 0.054(6) Uani 1 1 d . . . . .
H29 H 0.681928 0.274248 0.806694 0.065 Uiso 1 1 calc R U . . .
C30 C 0.6404(12) 0.2252(15) 0.7390(7) 0.051(6) Uani 1 1 d . . . . .
C31 C 0.6573(12) 0.1614(11) 0.7096(7) 0.034(4) Uani 1 1 d . U . . .
C32 C 0.6111(11) 0.1023(12) 0.6292(7) 0.037(4) Uani 1 1 d . . . . .
C33 C 0.6067(15) -0.0943(14) 0.5242(8) 0.054(6) Uani 1 1 d . . . . .
C34 C 0.7072(18) -0.113(2) 0.5229(11) 0.101(13) Uani 1 1 d . . . . .
H34A H 0.741695 -0.060959 0.525440 0.151 Uiso 1 1 calc R U . . .
H34B H 0.708826 -0.140166 0.491900 0.151 Uiso 1 1 calc R U . . .
H34C H 0.734918 -0.148473 0.550653 0.151 Uiso 1 1 calc R U . . .
C35 C 0.570(2) -0.1700(15) 0.5427(11) 0.083(9) Uani 1 1 d . . . . .
H35A H 0.564529 -0.213801 0.518015 0.125 Uiso 1 1 calc R U . . .
H35B H 0.509188 -0.158426 0.548754 0.125 Uiso 1 1 calc R U . . .
H35C H 0.611621 -0.187733 0.573428 0.125 Uiso 1 1 calc R U . . .
C36 C 0.5528(19) -0.0746(15) 0.4744(8) 0.062(6) Uani 1 1 d . . . . .
H36A H 0.488272 -0.066532 0.475330 0.093 Uiso 1 1 calc R U . . .
H36B H 0.557446 -0.119987 0.452037 0.093 Uiso 1 1 calc R U . . .
H36C H 0.576614 -0.024090 0.462784 0.093 Uiso 1 1 calc R U . . .
C37 C 0.8383(13) 0.0481(14) 0.6824(9) 0.053(5) Uani 1 1 d . . . . .
H37A H 0.884642 0.045293 0.713639 0.079 Uiso 1 1 calc R U . . .
H37B H 0.840271 0.102551 0.667600 0.079 Uiso 1 1 calc R U . . .
H37C H 0.851184 0.005801 0.659919 0.079 Uiso 1 1 calc R U . . .
C38 C 0.7437(17) -0.0476(15) 0.7164(8) 0.057(6) Uani 1 1 d . . . . .
H38A H 0.680728 -0.066931 0.713683 0.085 Uiso 1 1 calc R U . . .
H38B H 0.775003 -0.042511 0.751264 0.085 Uiso 1 1 calc R U . . .
H38C H 0.776804 -0.087161 0.700376 0.085 Uiso 1 1 calc R U . . .
C39 C 0.8194(11) 0.1778(13) 0.8596(8) 0.062(7) Uani 1 1 d D . . . .
C40 C 0.774(3) 0.228(3) 0.8935(16) 0.063(13) Uiso 0.5 1 d D . P C 2
H40A H 0.717163 0.200600 0.895993 0.094 Uiso 0.5 1 d R U P C 2
H40B H 0.759413 0.283330 0.879303 0.094 Uiso 0.5 1 d R U P C 2
H40C H 0.814663 0.233590 0.926413 0.094 Uiso 0.5 1 d R U P C 2
C41 C 0.757(3) 0.180(3) 0.8956(14) 0.052(10) Uiso 0.5 1 d D . P C 1
H41A H 0.721982 0.231534 0.892317 0.077 Uiso 0.5 1 d R U P C 1
H41B H 0.792482 0.173914 0.929557 0.077 Uiso 0.5 1 d R U P C 1
H41C H 0.713763 0.133594 0.887347 0.077 Uiso 0.5 1 d R U P C 1
C42 C 0.875(3) 0.257(2) 0.8662(17) 0.059(11) Uiso 0.5 1 d D . P C 1
H42A H 0.928685 0.252875 0.893860 0.089 Uiso 0.5 1 d R U P C 1
H42B H 0.834935 0.301675 0.872740 0.089 Uiso 0.5 1 d R U P C 1
H42C H 0.894975 0.269635 0.835950 0.089 Uiso 0.5 1 d R U P C 1
C43 C 0.890(3) 0.109(2) 0.8732(18) 0.056(11) Uiso 0.5 1 d D . P C 1
H43A H 0.926072 0.103438 0.848114 0.084 Uiso 0.5 1 d R U P C 1
H43B H 0.857772 0.057388 0.875664 0.084 Uiso 0.5 1 d R U P C 1
H43C H 0.931452 0.121688 0.905064 0.084 Uiso 0.5 1 d R U P C 1
C43A C 0.842(5) 0.092(2) 0.882(3) 0.10(2) Uiso 0.5 1 d D . P C 2
H43D H 0.788214 0.056163 0.871559 0.152 Uiso 0.5 1 d R U P C 2
H43E H 0.859124 0.095133 0.917879 0.152 Uiso 0.5 1 d R U P C 2
H43F H 0.893044 0.070433 0.869479 0.152 Uiso 0.5 1 d R U P C 2
C46 C 0.919(2) 0.199(5) 0.860(3) 0.11(2) Uiso 0.5 1 d D . P C 2
H46A H 0.956075 0.208580 0.893470 0.161 Uiso 0.5 1 d R U P C 2
H46B H 0.921875 0.247520 0.839650 0.161 Uiso 0.5 1 d R U P C 2
H46C H 0.942655 0.151020 0.845780 0.161 Uiso 0.5 1 d R U P C 2
C51 C 0.4012(14) 0.6202(18) 0.6683(7) 0.052(6) Uani 1 1 d . . . . .
H51 H 0.341726 0.640858 0.653660 0.062 Uiso 1 1 calc R U . . .
C52 C 0.4682(17) 0.6731(14) 0.6824(8) 0.049(6) Uani 1 1 d . . . . .
H52 H 0.455395 0.730372 0.679146 0.059 Uiso 1 1 calc R U . . .
C53 C 0.5579(13) 0.6471(11) 0.7021(6) 0.031(4) Uani 1 1 d . . . . .
C54 C 0.5696(14) 0.5690(17) 0.7096(7) 0.052(7) Uani 1 1 d . . . . .
H54 H 0.628280 0.548027 0.725476 0.062 Uiso 1 1 calc R U . . .
C55 C 0.4935(11) 0.5143(9) 0.6938(6) 0.021(3) Uani 1 1 d . U . . .
C56 C 0.4996(14) 0.4190(13) 0.6995(7) 0.041(4) Uani 1 1 d . U . . .
C57 C 0.4159(11) 0.3808(14) 0.6781(6) 0.034(4) Uani 1 1 d . . . . .
C58 C 0.4022(13) 0.2981(13) 0.6780(6) 0.032(4) Uani 1 1 d . . . . .
C59 C 0.4761(12) 0.2488(13) 0.6991(6) 0.033(4) Uani 1 1 d . . . . .
H59 H 0.467138 0.191073 0.700187 0.040 Uiso 1 1 calc R U . . .
C60 C 0.5644(12) 0.2811(11) 0.7190(6) 0.031(4) Uani 1 1 d . . . . .
C61 C 0.5744(11) 0.3724(14) 0.7195(6) 0.037(5) Uani 1 1 d . . . . .
H61 H 0.631786 0.397454 0.733643 0.045 Uiso 1 1 calc R U . . .
C62 C 0.3087(12) 0.2733(9) 0.6551(6) 0.022(3) Uani 1 1 d . U . . .
C63 C 0.2718(12) 0.1949(13) 0.6482(7) 0.038(4) Uani 1 1 d . . . . .
H63 H 0.310201 0.148969 0.659495 0.045 Uiso 1 1 calc R U . . .
C64 C 0.1835(13) 0.1820(14) 0.6260(6) 0.040(5) Uani 1 1 d . . . . .
C65 C 0.1246(13) 0.2477(13) 0.6123(7) 0.039(4) Uani 1 1 d . . . . .
H65 H 0.060903 0.239266 0.598918 0.046 Uiso 1 1 calc R U . . .
C66 C 0.1602(14) 0.3242(15) 0.6183(7) 0.043(5) Uani 1 1 d . . . . .
H66 H 0.120798 0.369266 0.606476 0.051 Uiso 1 1 calc R U . . .
C67 C 0.6353(12) 0.7042(11) 0.7148(5) 0.052(6) Uani 1 1 d D . . . .
C68 C 0.1470(15) 0.0984(14) 0.6204(7) 0.049(5) Uani 1 1 d . . . . .
C69 C 0.1190(13) 0.5131(17) 0.6643(8) 0.058(6) Uani 1 1 d . . . . .
Pt1A Pt 0.52528(9) 0.43888(6) 0.45070(4) 0.0457(2) Uani 1 1 d . . . . .
Pt2A Pt 0.53177(8) 0.47613(5) 0.33175(4) 0.03737(19) Uani 1 1 d . . . . .
S1A S 0.7399(7) 0.6648(6) 0.5076(4) 0.112(3) Uani 1 1 d . . . . .
S2A S 0.6671(5) 0.5603(5) 0.3618(3) 0.070(2) Uani 1 1 d . . . . .
F1A F 0.0625(16) 0.5250(16) 0.3946(12) 0.065(7) Uiso 0.5 1 d D . P D 1
F1C F 0.0777(19) 0.5454(18) 0.4149(10) 0.069(8) Uiso 0.5 1 d D . P D 2
F2A F 0.101(2) 0.5767(19) 0.3335(6) 0.058(8) Uiso 0.5 1 d D . P D 1
F2C F 0.079(3) 0.552(2) 0.3382(8) 0.083(12) Uiso 0.5 1 d D . P D 2
F3A F 0.126(3) 0.6585(11) 0.3941(14) 0.064(11) Uiso 0.5 1 d D . P D 1
F3C F 0.101(3) 0.6558(12) 0.3901(18) 0.089(17) Uiso 0.5 1 d D . P D 2
F4A F 0.8098(12) 0.1016(12) 0.4944(6) 0.101(6) Uani 1 1 d . . . . .
F5A F 0.7818(10) 0.1170(14) 0.5641(6) 0.106(7) Uani 1 1 d . . . . .
F6A F 0.8912(8) 0.1781(14) 0.5456(7) 0.103(7) Uani 1 1 d . . . . .
F7A F 0.1715(10) 0.7401(11) 0.3077(5) 0.081(5) Uani 1 1 d . . . . .
F8A F 0.1512(11) 0.7081(12) 0.2313(5) 0.085(5) Uani 1 1 d . . . . .
F9A F 0.2331(13) 0.8008(12) 0.2556(8) 0.110(8) Uani 1 1 d . . . . .
F10A F 0.6779(13) 0.0784(12) 0.3223(6) 0.099(6) Uani 1 1 d . . . . .
F11A F 0.6530(11) 0.0749(9) 0.3941(6) 0.074(4) Uani 1 1 d . . . . .
F12A F 0.7821(9) 0.1166(11) 0.3861(8) 0.106(7) Uani 1 1 d . . . . .
O1A O 0.2322(7) 0.1892(8) 0.3231(4) 0.036(3) Uani 1 1 d . . . . .
N1A N 0.4017(7) 0.4915(8) 0.4277(4) 0.039(4) Uani 1 1 d G . . . .
C5A C 0.3284(9) 0.4374(6) 0.4135(5) 0.048(5) Uani 1 1 d G U . . .
C4A C 0.2394(8) 0.4677(9) 0.3985(6) 0.065(8) Uani 1 1 d G . . . .
H4A H 0.189288 0.430725 0.388789 0.078 Uiso 1 1 calc R U . . .
C3A C 0.2237(8) 0.5520(10) 0.3978(6) 0.068(8) Uani 1 1 d G . . . .
C2A C 0.2971(11) 0.6061(6) 0.4120(6) 0.058(6) Uani 1 1 d G . . . .
H2A H 0.286374 0.663748 0.411519 0.070 Uiso 1 1 calc R U . . .
C1A C 0.3861(9) 0.5758(7) 0.4270(5) 0.048(5) Uani 1 1 d G . . . .
H1A H 0.436189 0.612785 0.436713 0.057 Uiso 1 1 calc R U . . .
N2A N 0.6236(12) 0.3530(11) 0.4736(6) 0.041(4) Uani 1 1 d . . . . .
N3A N 0.6059(18) 0.5450(15) 0.4670(9) 0.075(7) Uani 1 1 d . . . . .
N4A N 0.4336(11) 0.5661(13) 0.3106(6) 0.044(5) Uani 1 1 d . . . . .
N5A N 0.5891(9) 0.3667(9) 0.3442(5) 0.026(3) Uani 1 1 d . . . . .
N6A N 0.7679(18) 0.5225(17) 0.2925(10) 0.088(7) Uani 1 1 d . U . . .
C6A C 0.3559(13) 0.3530(14) 0.4175(6) 0.039(5) Uani 1 1 d . . . . .
C7A C 0.4533(12) 0.3428(12) 0.4364(7) 0.030(4) Uani 1 1 d . . . . .
C8A C 0.4934(13) 0.2652(13) 0.4447(7) 0.035(4) Uani 1 1 d . . . . .
C9A C 0.4396(11) 0.1952(13) 0.4325(6) 0.029(4) Uani 1 1 d . . . . .
H9A H 0.467553 0.142358 0.436391 0.035 Uiso 1 1 calc R U . . .
C10A C 0.3429(13) 0.2020(14) 0.4142(6) 0.038(4) Uani 1 1 d . . . . .
C11A C 0.3035(11) 0.2810(11) 0.4071(6) 0.031(4) Uani 1 1 d . . . . .
H11A H 0.239001 0.285656 0.394869 0.037 Uiso 1 1 calc R U . . .
C12A C 0.5924(14) 0.2724(14) 0.4686(7) 0.040(5) Uani 1 1 d . . . . .
C13A C 0.6526(11) 0.2062(16) 0.4855(7) 0.045(6) Uani 1 1 d . . . . .
H13A H 0.632110 0.150760 0.481991 0.053 Uiso 1 1 calc R U . . .
C14A C 0.7441(12) 0.2259(17) 0.5078(7) 0.053(6) Uani 1 1 d . . . . .
C15A C 0.7734(13) 0.3014(16) 0.5124(7) 0.052(6) Uani 1 1 d . . . . .
H15A H 0.835639 0.313178 0.527621 0.062 Uiso 1 1 calc R U . . .
C16A C 0.7087(15) 0.3681(14) 0.4936(8) 0.049(5) Uani 1 1 d . U . . .
H16A H 0.729854 0.423347 0.496181 0.059 Uiso 1 1 calc R U . . .
C17A C 0.1253(18) 0.5771(9) 0.3834(5) 0.080(8) Uani 1 1 d D U . . .
C18A C 0.8063(17) 0.1544(15) 0.5284(10) 0.057(6) Uani 1 1 d . U . . .
C19A C 0.658(3) 0.590(2) 0.4840(13) 0.090(9) Uani 1 1 d . U . . .
C20A C 0.2879(11) 0.1296(11) 0.3999(6) 0.028(4) Uani 1 1 d . . . . .
C21A C 0.2842(12) 0.0621(12) 0.4317(6) 0.034(4) Uani 1 1 d . . . . .
H21A H 0.324266 0.063367 0.463532 0.041 Uiso 1 1 calc R U . . .
C22A C 0.2281(13) -0.0036(12) 0.4202(6) 0.038(4) Uani 1 1 d . . . . .
C23A C 0.1644(12) -0.0015(13) 0.3728(6) 0.043(5) Uani 1 1 d . . . . .
H23A H 0.121206 -0.044882 0.363838 0.051 Uiso 1 1 calc R U . . .
C24A C 0.1646(12) 0.0612(12) 0.3406(6) 0.039(4) Uani 1 1 d . . . . .
C25A C 0.0929(12) 0.0619(12) 0.2905(6) 0.039(4) Uani 1 1 d . . . . .
C26A C 0.1138(12) 0.1293(13) 0.2586(6) 0.040(4) Uani 1 1 d . . . . .
C27A C 0.0597(14) 0.1373(14) 0.2091(7) 0.051(6) Uani 1 1 d . . . . .
H27A H 0.012872 0.098422 0.196222 0.061 Uiso 1 1 calc R U . . .
C28A C 0.0770(13) 0.2044(14) 0.1793(7) 0.049(5) Uani 1 1 d . . . . .
C29A C 0.1465(11) 0.2581(12) 0.1968(6) 0.041(5) Uani 1 1 d . . . . .
H29A H 0.157722 0.301421 0.176093 0.050 Uiso 1 1 calc R U . . .
C30A C 0.2029(12) 0.2511(12) 0.2453(6) 0.035(4) Uani 1 1 d . . . . .
C31A C 0.1818(9) 0.1902(11) 0.2757(5) 0.030(4) Uani 1 1 d . . . . .
C32A C 0.2241(10) 0.1254(11) 0.3527(6) 0.033(4) Uani 1 1 d . . . . .
C33A C 0.2273(13) -0.0766(12) 0.4535(7) 0.040(4) Uani 1 1 d . . . . .
C34A C 0.1294(17) -0.0959(19) 0.4609(10) 0.075(8) Uani 1 1 d . . . . .
H34D H 0.112104 -0.054333 0.482490 0.113 Uiso 1 1 calc R U . . .
H34E H 0.129443 -0.150423 0.475957 0.113 Uiso 1 1 calc R U . . .
H34F H 0.085247 -0.095283 0.428904 0.113 Uiso 1 1 calc R U . . .
C35A C 0.269(2) -0.1527(13) 0.4344(9) 0.074(8) Uani 1 1 d . . . . .
H35D H 0.270113 -0.198542 0.457309 0.111 Uiso 1 1 calc R U . . .
H35E H 0.331611 -0.140280 0.431667 0.111 Uiso 1 1 calc R U . . .
H35F H 0.231441 -0.167860 0.401868 0.111 Uiso 1 1 calc R U . . .
C36A C 0.2831(16) -0.0605(12) 0.5065(7) 0.046(5) Uani 1 1 d . . . . .
H36D H 0.256203 -0.013998 0.520580 0.069 Uiso 1 1 calc R U . . .
H36E H 0.346829 -0.047681 0.505991 0.069 Uiso 1 1 calc R U . . .
H36F H 0.281627 -0.109671 0.526665 0.069 Uiso 1 1 calc R U . . .
C37A C -0.0012(13) 0.0807(17) 0.3034(7) 0.056(6) Uani 1 1 d . . . . .
H37D H -0.049472 0.083758 0.272945 0.085 Uiso 1 1 calc R U . . .
H37E H 0.002700 0.133313 0.320859 0.085 Uiso 1 1 calc R U . . .
H37F H -0.015788 0.036757 0.324375 0.085 Uiso 1 1 calc R U . . .
C38A C 0.0892(16) -0.0212(15) 0.2654(8) 0.055(6) Uani 1 1 d . . . . .
H38D H 0.145640 -0.029594 0.253853 0.082 Uiso 1 1 calc R U . . .
H38E H 0.036098 -0.023093 0.237196 0.082 Uiso 1 1 calc R U . . .
H38F H 0.083550 -0.064727 0.288804 0.082 Uiso 1 1 calc R U . . .
C39A C 0.0161(14) 0.2116(11) 0.1258(7) 0.065(8) Uani 1 1 d D . . . .
C40A C 0.033(4) 0.137(3) 0.097(2) 0.085(17) Uiso 0.5 1 d D . P E 1
H40D H 0.095913 0.140716 0.092482 0.128 Uiso 0.5 1 d R U P E 1
H40E H -0.010107 0.136406 0.064282 0.128 Uiso 0.5 1 d R U P E 1
H40F H 0.025893 0.085666 0.114202 0.128 Uiso 0.5 1 d R U P E 1
C40C C 0.083(2) 0.205(3) 0.0926(14) 0.043(9) Uiso 0.5 1 d D . P E 2
H40G H 0.137423 0.238409 0.106089 0.065 Uiso 0.5 1 d R U P E 2
H40H H 0.052693 0.225299 0.059799 0.065 Uiso 0.5 1 d R U P E 2
H40I H 0.101683 0.147459 0.090009 0.065 Uiso 0.5 1 d R U P E 2
C41A C -0.082(2) 0.202(4) 0.132(2) 0.077(15) Uiso 0.5 1 d D . P E 1
H41D H -0.123300 0.209239 0.099314 0.115 Uiso 0.5 1 d R U P E 1
H41E H -0.093950 0.244929 0.154204 0.115 Uiso 0.5 1 d R U P E 1
H41F H -0.091210 0.147879 0.144934 0.115 Uiso 0.5 1 d R U P E 1
C41C C -0.042(4) 0.136(2) 0.109(2) 0.076(15) Uiso 0.5 1 d D . P E 2
H41G H -0.075322 0.142652 0.074429 0.114 Uiso 0.5 1 d R U P E 2
H41H H -0.085462 0.132112 0.129969 0.114 Uiso 0.5 1 d R U P E 2
H41I H -0.004952 0.085372 0.111989 0.114 Uiso 0.5 1 d R U P E 2
C42A C 0.009(4) 0.3005(17) 0.1089(19) 0.070(14) Uiso 0.5 1 d D . P E 1
H42D H 0.008267 0.338728 0.136011 0.105 Uiso 0.5 1 d R U P E 1
H42E H -0.047633 0.307798 0.083061 0.105 Uiso 0.5 1 d R U P E 1
H42F H 0.062177 0.311738 0.095271 0.105 Uiso 0.5 1 d R U P E 1
C42C C -0.028(3) 0.2958(18) 0.1225(17) 0.051(10) Uiso 0.5 1 d D . P E 2
H42G H -0.073345 0.297694 0.143029 0.076 Uiso 0.5 1 d R U P E 2
H42H H -0.059355 0.307183 0.088149 0.076 Uiso 0.5 1 d R U P E 2
H42I H 0.019205 0.337383 0.133989 0.076 Uiso 0.5 1 d R U P E 2
C51A C 0.4494(18) 0.6438(13) 0.3169(7) 0.049(6) Uani 1 1 d . . . . .
H51A H 0.510029 0.663288 0.329928 0.058 Uiso 1 1 calc R U . . .
C52A C 0.3739(12) 0.7007(14) 0.3037(7) 0.038(4) Uani 1 1 d . . . . .
H52A H 0.384022 0.757955 0.309300 0.046 Uiso 1 1 calc R U . . .
C53A C 0.2895(15) 0.6729(13) 0.2836(7) 0.042(5) Uani 1 1 d . . . . .
C54A C 0.2757(13) 0.5825(12) 0.2758(7) 0.034(4) Uani 1 1 d . U . . .
H54A H 0.216192 0.563256 0.260041 0.041 Uiso 1 1 calc R U . . .
C55A C 0.3405(16) 0.5293(14) 0.2895(8) 0.048(5) Uani 1 1 d . U . . .
C56A C 0.3446(9) 0.4438(9) 0.2865(5) 0.015(3) Uani 1 1 d . U . . .
C57A C 0.4254(12) 0.4079(11) 0.3052(7) 0.029(4) Uani 1 1 d . U . . .
C58A C 0.4420(12) 0.3241(14) 0.3056(6) 0.035(5) Uani 1 1 d . . . . .
C59A C 0.3656(11) 0.2722(12) 0.2874(6) 0.028(4) Uani 1 1 d . . . . .
H59A H 0.369970 0.213874 0.288959 0.034 Uiso 1 1 calc R U . . .
C60A C 0.2806(10) 0.3144(9) 0.2664(5) 0.019(3) Uani 1 1 d . U . . .
C61A C 0.2679(13) 0.3883(11) 0.2666(7) 0.032(4) Uani 1 1 d . U . . .
H61A H 0.208234 0.409986 0.253755 0.038 Uiso 1 1 calc R U . . .
C62A C 0.5349(15) 0.3010(13) 0.3288(7) 0.040(4) Uani 1 1 d . . . . .
C63A C 0.5652(12) 0.2185(13) 0.3341(6) 0.034(4) Uani 1 1 d . . . . .
H63A H 0.525281 0.173583 0.322697 0.041 Uiso 1 1 calc R U . . .
C64A C 0.6632(13) 0.2065(15) 0.3585(8) 0.048(5) Uani 1 1 d . . . . .
C65A C 0.7168(11) 0.2700(14) 0.3771(6) 0.038(5) Uani 1 1 d . . . . .
H65A H 0.777941 0.261290 0.395434 0.046 Uiso 1 1 calc R U . . .
C66A C 0.6822(12) 0.3463(15) 0.3692(7) 0.046(6) Uani 1 1 d . . . . .
H66A H 0.722515 0.390824 0.380996 0.055 Uiso 1 1 calc R U . . .
C67A C 0.2099(16) 0.7293(15) 0.2712(9) 0.055(6) Uani 1 1 d . . . . .
C68A C 0.6956(15) 0.1209(16) 0.3638(8) 0.052(5) Uani 1 1 d . . . . .
C69A C 0.7241(17) 0.5403(14) 0.3225(9) 0.055(5) Uani 1 1 d . U . . .
O1S O 0.3924(14) 0.9202(13) 0.2266(7) 0.081(6) Uani 1 1 d . . . . .
N1S N 0.4291(14) 0.9345(14) 0.3087(7) 0.062(5) Uani 1 1 d . . . . .
C1S C 0.3725(17) 0.9432(17) 0.2667(10) 0.066(7) Uani 1 1 d . . . . .
H1S H 0.314195 0.967466 0.265441 0.079 Uiso 1 1 calc R U . . .
C2S C 0.407(2) 0.973(2) 0.3495(9) 0.090(11) Uani 1 1 d . . . . .
H2SA H 0.340702 0.984250 0.342094 0.135 Uiso 1 1 calc R U . . .
H2SB H 0.441104 1.024176 0.356813 0.135 Uiso 1 1 calc R U . . .
H2SC H 0.422739 0.935928 0.378104 0.135 Uiso 1 1 calc R U . . .
C3S C 0.5254(19) 0.902(2) 0.3140(10) 0.091(11) Uani 1 1 d . . . . .
H3SA H 0.567592 0.948837 0.314709 0.136 Uiso 1 1 calc R U . . .
H3SB H 0.527459 0.866685 0.286014 0.136 Uiso 1 1 calc R U . . .
H3SC H 0.543789 0.871120 0.344707 0.136 Uiso 1 1 calc R U . . .
O2S O 0.8774(14) 0.4120(14) 0.4423(7) 0.089(6) Uani 1 1 d . . . . .
N2S N 0.930(3) 0.529(2) 0.4810(14) 0.122(11) Uani 1 1 d . U . F 2
C4S C 0.8931(18) 0.487(2) 0.4439(10) 0.078(8) Uani 1 1 d . . . . .
H4S H 0.874965 0.516447 0.413759 0.094 Uiso 1 1 calc R U . F 2
C5SB C 0.975(4) 0.614(4) 0.485(2) 0.20(3) Uani 1 1 d . U . F 2
H5SA H 0.950813 0.645034 0.454658 0.303 Uiso 1 1 d R U . F 2
H5SB H 1.041343 0.607594 0.490078 0.303 Uiso 1 1 d R U . F 2
H5SC H 0.960353 0.642664 0.512968 0.303 Uiso 1 1 d R U . F 2
C6SB C 0.953(3) 0.496(3) 0.5266(15) 0.120(13) Uani 1 1 d . U . . .
H6SA H 0.903854 0.506962 0.543539 0.180 Uiso 1 1 d R U . F .
H6SB H 1.010603 0.519572 0.545259 0.180 Uiso 1 1 d R U . . .
H6SC H 0.960314 0.435902 0.523949 0.180 Uiso 1 1 d R U . . .
O3S O 0.0825(11) 0.3222(19) 0.3642(7) 0.105(9) Uani 1 1 d . . . . .
N3S N -0.0347(13) 0.3444(19) 0.2989(8) 0.082(8) Uani 1 1 d . . . . .
C7S C 0.0523(14) 0.3415(19) 0.3196(9) 0.072(8) Uani 1 1 d . . . . .
H7S H 0.095061 0.354378 0.300323 0.086 Uiso 1 1 calc R U . . .
C8S C -0.0983(16) 0.3295(17) 0.3286(9) 0.065(6) Uani 1 1 d . U . . .
H8SA H -0.123277 0.273761 0.322393 0.097 Uiso 1 1 calc R U . . .
H8SB H -0.148526 0.369581 0.320441 0.097 Uiso 1 1 calc R U . . .
H8SC H -0.067126 0.334986 0.363437 0.097 Uiso 1 1 calc R U . . .
C9S C -0.067(2) 0.370(2) 0.2481(10) 0.080(8) Uani 1 1 d . U . . .
H9SA H -0.081022 0.429246 0.247089 0.119 Uiso 1 1 calc R U . . .
H9SB H -0.122488 0.339400 0.232809 0.119 Uiso 1 1 calc R U . . .
H9SC H -0.019144 0.359749 0.230113 0.119 Uiso 1 1 calc R U . . .
O4SB O 0.776(3) 0.278(3) 0.6350(16) 0.187(16) Uani 1 1 d . U . G 2
N4S N 0.8936(14) 0.3256(19) 0.6928(8) 0.088(9) Uani 1 1 d D . . . .
C10S C 0.814(3) 0.293(3) 0.681(2) 0.143(16) Uani 1 1 d D U . . .
H10S H 0.781959 0.279327 0.705801 0.171 Uiso 1 1 calc R U . G 2
C11S C 0.923(3) 0.345(3) 0.7416(14) 0.112(12) Uani 1 1 d . U . . .
H11B H 0.961619 0.301780 0.760763 0.167 Uiso 1 1 d R U . . .
H11C H 0.959649 0.394400 0.741053 0.167 Uiso 1 1 d R U . . .
H11D H 0.871679 0.357060 0.756743 0.167 Uiso 1 1 d R U . . .
C12S C 0.946(3) 0.300(3) 0.6654(15) 0.137(16) Uani 1 1 d D U . . .
H12A H 0.990956 0.342389 0.663179 0.206 Uiso 1 1 d R U . . .
H12B H 0.977346 0.250469 0.680799 0.206 Uiso 1 1 d R U . . .
H12C H 0.909716 0.286409 0.632299 0.206 Uiso 1 1 d R U . . .
O5S O 0.4489(13) 0.8955(11) 0.7564(6) 0.072(5) Uani 1 1 d . . . . .
N5S N 0.4028(14) 0.9056(14) 0.6718(7) 0.062(5) Uani 1 1 d . . . . .
C13S C 0.4624(14) 0.9162(14) 0.7183(8) 0.050(5) Uani 1 1 d . . . . .
H13S H 0.519268 0.942613 0.719018 0.061 Uiso 1 1 calc R U . . .
C14S C 0.4211(19) 0.947(2) 0.6275(10) 0.083(9) Uani 1 1 d . . . . .
H14A H 0.372814 0.987384 0.615128 0.125 Uiso 1 1 calc R U . . .
H14B H 0.421637 0.905623 0.601890 0.125 Uiso 1 1 calc R U . . .
H14C H 0.480806 0.974487 0.636234 0.125 Uiso 1 1 calc R U . . .
C15S C 0.3153(16) 0.8746(19) 0.6690(8) 0.065(7) Uani 1 1 d . . . . .
H15B H 0.293306 0.893007 0.697652 0.098 Uiso 1 1 calc R U . . .
H15C H 0.317189 0.814293 0.668493 0.098 Uiso 1 1 calc R U . . .
H15D H 0.273517 0.894473 0.638777 0.098 Uiso 1 1 calc R U . . .

loop_
_atom_site_aniso_label
_atom_site_aniso_U_11
_atom_site_aniso_U_22
_atom_site_aniso_U_33
_atom_site_aniso_U_23
_atom_site_aniso_U_13
_atom_site_aniso_U_12
Pt1 0.0591(5) 0.0382(4) 0.0310(3) 0.0026(3) 0.0268(3) 0.0074(4)
Pt2 0.0198(3) 0.0514(4) 0.0173(3) -0.0006(3) 0.0019(2) 0.0100(3)
S1 0.195(7) 0.062(4) 0.079(5) 0.005(4) 0.018(5) 0.029(5)
S2 0.033(3) 0.084(5) 0.051(3) -0.004(3) 0.006(2) 0.015(3)
F4 0.042(7) 0.110(12) 0.065(9) 0.022(9) -0.003(6) -0.008(7)
F5 0.075(7) 0.103(8) 0.072(7) -0.022(6) 0.022(6) -0.015(6)
F6 0.011(5) 0.145(15) 0.081(10) 0.030(10) -0.011(6) 0.004(7)
F10 0.133(15) 0.076(10) 0.049(8) 0.014(7) 0.003(9) -0.021(10)
F11 0.099(12) 0.066(9) 0.074(10) -0.019(7) 0.042(9) -0.005(8)
F12 0.039(8) 0.077(11) 0.178(19) -0.006(11) 0.008(10) -0.010(7)
O1 0.032(6) 0.063(8) 0.020(6) -0.005(5) -0.009(5) 0.023(6)
N1 0.046(5) 0.046(5) 0.044(5) 0.000(3) 0.012(3) -0.005(3)
N2 0.037(9) 0.041(9) 0.034(9) 0.007(7) 0.006(7) 0.022(7)
N3 0.070(7) 0.070(7) 0.068(7) 0.001(3) 0.017(3) 0.000(3)
N4 0.034(8) 0.044(9) 0.015(6) 0.005(6) 0.012(6) 0.015(7)
N5 0.012(6) 0.053(9) 0.015(6) -0.003(6) -0.005(5) -0.002(6)
N6 0.060(8) 0.080(9) 0.061(8) -0.012(7) 0.026(7) 0.004(7)
C1 0.050(6) 0.048(6) 0.047(6) -0.002(3) 0.013(3) 0.000(3)
C2 0.090(18) 0.037(11) 0.045(12) -0.004(9) 0.039(12) -0.014(12)
C3 0.10(2) 0.073(18) 0.088(19) -0.053(16) 0.080(18) -0.053(17)
C4 0.051(12) 0.094(18) 0.049(12) -0.036(12) 0.038(11) -0.033(12)
C5 0.031(8) 0.045(11) 0.034(9) -0.015(7) 0.024(7) -0.025(8)
C6 0.030(4) 0.030(4) 0.030(4) 0.002(3) 0.008(3) -0.003(3)
C7 0.041(12) 0.054(11) 0.018(8) 0.005(8) 0.015(8) 0.007(9)
C8 0.020(7) 0.039(9) 0.012(7) -0.001(6) 0.004(6) 0.009(6)
C9 0.033(10) 0.036(8) 0.018(7) -0.002(7) 0.012(7) -0.003(7)
C10 0.012(7) 0.056(11) 0.012(7) 0.001(7) 0.001(5) 0.013(7)
C11 0.025(9) 0.048(11) 0.020(8) -0.012(7) 0.007(7) -0.004(8)
C12 0.025(8) 0.049(11) 0.012(7) 0.005(7) 0.012(6) 0.008(7)
C13 0.042(10) 0.042(10) 0.023(8) 0.001(7) 0.015(8) 0.012(8)
C14 0.036(5) 0.041(5) 0.036(5) 0.001(3) 0.008(3) 0.001(3)
C15 0.060(12) 0.018(8) 0.034(9) 0.007(7) 0.016(8) 0.016(8)
C16 0.044(11) 0.079(16) 0.029(9) 0.023(10) 0.017(8) 0.030(11)
C17 0.062(18) 0.057(17) 0.25(5) 0.07(2) 0.07(3) 0.022(14)
C18 0.036(10) 0.098(18) 0.037(10) 0.018(11) 0.005(8) 0.012(11)
C19 0.11(2) 0.048(12) 0.038(11) 0.003(9) 0.020(12) 0.033(13)
C20 0.025(9) 0.050(11) 0.029(9) 0.001(8) -0.004(7) 0.014(8)
C21 0.027(8) 0.068(13) 0.021(8) -0.007(8) 0.002(7) 0.013(8)
C22 0.033(9) 0.060(12) 0.040(11) 0.000(9) 0.004(8) 0.027(9)
C23 0.025(8) 0.056(11) 0.034(9) -0.015(8) 0.001(7) 0.019(8)
C24 0.023(8) 0.063(12) 0.028(9) -0.003(8) 0.002(7) 0.021(8)
C25 0.024(8) 0.086(16) 0.038(10) -0.025(10) -0.010(7) 0.030(9)
C26 0.022(8) 0.076(14) 0.032(9) -0.002(9) -0.004(7) 0.020(9)
C27 0.027(9) 0.086(15) 0.034(10) -0.010(10) -0.002(7) 0.033(10)
C28 0.046(11) 0.074(14) 0.032(10) -0.007(9) -0.019(9) 0.038(11)
C29 0.038(10) 0.090(16) 0.026(9) -0.019(10) -0.011(8) 0.026(10)
C30 0.019(9) 0.090(16) 0.033(10) -0.003(10) -0.016(7) 0.017(9)
C31 0.032(4) 0.035(4) 0.034(4) -0.001(3) 0.006(3) 0.004(3)
C32 0.023(8) 0.060(12) 0.031(9) -0.008(8) 0.012(7) 0.007(8)
C33 0.051(12) 0.060(13) 0.044(11) -0.020(10) -0.001(9) 0.022(10)
C34 0.058(16) 0.15(3) 0.08(2) -0.07(2) -0.012(14) 0.047(18)
C35 0.14(3) 0.050(14) 0.067(17) -0.022(12) 0.028(17) -0.002(16)
C36 0.076(16) 0.065(15) 0.043(12) -0.011(11) 0.010(11) -0.002(13)
C37 0.025(9) 0.068(14) 0.066(14) 0.001(11) 0.012(9) 0.021(9)
C38 0.056(14) 0.075(15) 0.032(11) -0.001(10) -0.003(10) 0.019(11)
C39 0.027(9) 0.094(17) 0.052(12) -0.024(12) -0.018(9) 0.030(10)
C51 0.024(9) 0.10(2) 0.024(9) -0.004(11) 0.000(7) -0.001(11)
C52 0.069(16) 0.045(12) 0.041(11) -0.012(9) 0.028(11) 0.001(11)
C53 0.046(10) 0.033(9) 0.016(7) 0.001(6) 0.013(7) -0.001(8)
C54 0.031(10) 0.10(2) 0.025(9) 0.017(10) 0.015(7) 0.005(11)
C55 0.019(4) 0.024(4) 0.021(4) -0.002(3) 0.006(3) 0.001(3)
C56 0.042(5) 0.042(5) 0.039(5) -0.002(3) 0.011(3) 0.000(3)
C57 0.017(8) 0.073(14) 0.012(7) -0.006(8) 0.001(5) -0.008(8)
C58 0.024(8) 0.050(11) 0.018(8) -0.004(7) 0.000(6) 0.010(8)
C59 0.025(8) 0.054(11) 0.021(8) 0.009(7) 0.008(6) 0.016(8)
C60 0.031(8) 0.041(10) 0.016(7) -0.005(7) -0.005(6) -0.001(7)
C61 0.012(7) 0.082(14) 0.017(7) -0.017(8) 0.003(6) 0.000(8)
C62 0.021(4) 0.024(4) 0.021(4) -0.001(3) 0.004(3) 0.004(3)
C63 0.024(8) 0.064(12) 0.023(8) -0.002(8) -0.001(7) 0.012(8)
C64 0.028(9) 0.071(13) 0.019(8) -0.005(8) 0.001(7) 0.011(9)
C65 0.024(9) 0.053(12) 0.038(10) 0.005(8) 0.004(7) -0.004(8)
C66 0.035(10) 0.079(15) 0.016(8) -0.006(9) 0.009(7) 0.019(10)
C67 0.045(11) 0.076(15) 0.035(10) -0.022(10) 0.011(9) 0.004(11)
C68 0.048(12) 0.055(12) 0.035(10) -0.008(9) -0.005(9) 0.006(10)
C69 0.027(9) 0.104(18) 0.038(10) -0.033(11) -0.004(8) 0.016(10)
Pt1A 0.0543(5) 0.0550(5) 0.0365(4) -0.0085(4) 0.0284(4) -0.0213(4)
Pt2A 0.0219(3) 0.0667(5) 0.0222(3) 0.0041(3) 0.0024(2) -0.0148(3)
S1A 0.112(7) 0.087(6) 0.140(8) -0.020(6) 0.038(6) -0.036(5)
S2A 0.049(3) 0.106(5) 0.048(3) 0.007(3) -0.001(3) -0.029(4)
F4A 0.084(12) 0.123(15) 0.074(11) -0.035(10) -0.027(9) 0.036(11)
F5A 0.046(8) 0.19(2) 0.084(11) 0.055(12) 0.017(8) 0.047(10)
F6A 0.012(5) 0.173(18) 0.112(14) -0.025(12) -0.008(7) 0.006(8)
F7A 0.075(9) 0.140(14) 0.041(7) 0.028(8) 0.039(7) 0.040(9)
F8A 0.068(9) 0.129(15) 0.050(8) 0.000(8) -0.005(7) 0.030(10)
F9A 0.084(12) 0.106(14) 0.157(19) 0.073(14) 0.064(13) 0.032(10)
F10A 0.112(13) 0.134(15) 0.049(8) -0.025(9) 0.014(9) 0.046(12)
F11A 0.088(10) 0.077(10) 0.071(9) 0.008(8) 0.048(8) -0.008(8)
F12A 0.032(7) 0.090(12) 0.169(19) 0.023(12) -0.028(9) -0.011(7)
O1A 0.021(5) 0.065(8) 0.019(5) 0.009(5) 0.000(4) -0.021(5)
N1A 0.041(8) 0.064(11) 0.017(6) -0.007(7) 0.017(6) -0.024(8)
C5A 0.051(6) 0.047(6) 0.047(6) 0.003(3) 0.011(3) 0.004(3)
C4A 0.051(13) 0.10(2) 0.045(13) 0.022(13) 0.013(11) -0.003(13)
C3A 0.079(19) 0.073(18) 0.052(14) 0.024(13) 0.019(13) 0.036(15)
C2A 0.096(19) 0.041(12) 0.043(12) 0.006(10) 0.028(12) -0.017(12)
C1A 0.077(16) 0.049(12) 0.025(9) 0.007(8) 0.026(10) 0.006(11)
N2A 0.046(10) 0.061(11) 0.024(8) -0.013(7) 0.021(7) -0.025(9)
N3A 0.090(17) 0.086(16) 0.074(15) -0.020(13) 0.069(14) -0.022(14)
N4A 0.016(7) 0.082(15) 0.030(8) 0.013(9) -0.003(6) -0.009(8)
N5A 0.019(6) 0.040(8) 0.019(6) 0.001(6) 0.006(5) -0.004(6)
N6A 0.078(9) 0.094(10) 0.092(10) 0.008(8) 0.022(7) 0.005(7)
C6A 0.028(9) 0.072(14) 0.018(8) 0.005(8) 0.006(6) -0.001(9)
C7A 0.021(8) 0.042(11) 0.029(9) -0.001(7) 0.008(7) -0.004(7)
C8A 0.028(9) 0.055(11) 0.025(9) 0.004(8) 0.012(8) -0.011(8)
C9A 0.019(7) 0.052(11) 0.010(7) -0.002(6) -0.008(6) 0.002(7)
C10A 0.030(9) 0.064(13) 0.021(8) 0.008(8) 0.008(7) -0.001(9)
C11A 0.021(8) 0.047(10) 0.020(8) -0.001(7) -0.004(6) -0.003(7)
C12A 0.033(10) 0.055(12) 0.033(10) 0.001(9) 0.008(8) -0.012(9)
C13A 0.013(8) 0.096(17) 0.024(9) -0.021(9) 0.003(7) -0.015(9)
C14A 0.019(8) 0.12(2) 0.024(8) -0.024(11) 0.012(7) -0.015(10)
C15A 0.028(9) 0.096(18) 0.032(10) -0.004(11) 0.008(8) -0.028(11)
C16A 0.047(6) 0.050(6) 0.049(6) -0.001(3) 0.011(3) -0.003(3)
C17A 0.081(8) 0.080(8) 0.081(8) 0.001(3) 0.020(3) 0.000(3)
C18A 0.055(6) 0.059(6) 0.056(6) 0.000(3) 0.012(3) 0.000(3)
C19A 0.091(10) 0.091(10) 0.090(10) -0.001(3) 0.022(4) 0.000(3)
C20A 0.020(7) 0.042(9) 0.021(7) 0.011(7) 0.003(6) -0.005(6)
C21A 0.024(8) 0.056(11) 0.020(8) 0.003(7) 0.003(6) -0.007(8)
C22A 0.038(10) 0.049(11) 0.027(9) 0.002(8) 0.004(7) -0.007(8)
C23A 0.027(8) 0.061(12) 0.031(9) 0.007(8) -0.013(7) -0.017(8)
C24A 0.026(8) 0.055(11) 0.029(9) 0.013(8) -0.005(7) -0.012(8)
C25A 0.023(8) 0.058(11) 0.029(9) 0.002(8) -0.007(7) -0.014(8)
C26A 0.024(8) 0.062(12) 0.029(9) -0.003(8) -0.003(7) -0.026(8)
C27A 0.035(10) 0.066(14) 0.038(10) 0.010(9) -0.018(8) -0.024(9)
C28A 0.039(10) 0.070(13) 0.028(9) 0.016(9) -0.010(8) -0.021(9)
C29A 0.025(8) 0.062(12) 0.031(9) 0.021(8) -0.008(7) -0.018(8)
C30A 0.025(8) 0.058(11) 0.024(8) 0.002(8) 0.006(6) -0.023(8)
C31A 0.010(6) 0.062(11) 0.013(6) 0.010(7) -0.006(5) -0.014(7)
C32A 0.018(7) 0.056(11) 0.018(7) 0.005(7) -0.007(6) -0.014(7)
C33A 0.041(10) 0.044(11) 0.032(9) 0.004(8) 0.005(8) -0.010(8)
C34A 0.054(14) 0.10(2) 0.069(16) 0.042(15) 0.008(12) -0.022(14)
C35A 0.12(2) 0.037(12) 0.055(14) 0.005(10) 0.001(15) -0.022(13)
C36A 0.062(13) 0.048(11) 0.027(9) 0.010(8) 0.006(9) -0.012(10)
C37A 0.036(10) 0.101(18) 0.034(10) 0.011(11) 0.011(8) -0.025(11)
C38A 0.044(12) 0.079(16) 0.031(10) 0.016(10) -0.011(9) -0.015(11)
C39A 0.080(16) 0.056(13) 0.039(11) 0.023(9) -0.030(11) -0.032(12)
C51A 0.077(16) 0.045(12) 0.030(10) -0.004(8) 0.025(10) -0.038(11)
C52A 0.024(9) 0.063(13) 0.026(9) -0.002(8) 0.006(7) 0.001(8)
C53A 0.050(12) 0.044(11) 0.031(10) 0.006(8) 0.009(9) -0.002(9)
C54A 0.035(5) 0.035(5) 0.033(5) 0.002(3) 0.009(3) -0.002(3)
C55A 0.048(6) 0.049(6) 0.046(6) 0.000(3) 0.011(3) -0.002(3)
C56A 0.013(3) 0.019(4) 0.014(3) 0.002(3) 0.002(2) -0.002(3)
C57A 0.029(4) 0.031(4) 0.027(4) 0.002(3) 0.007(3) -0.003(3)
C58A 0.016(8) 0.072(14) 0.017(8) -0.006(8) 0.004(6) -0.013(8)
C59A 0.016(7) 0.043(10) 0.019(7) 0.003(7) -0.008(6) -0.010(7)
C60A 0.019(4) 0.020(4) 0.019(4) 0.001(3) 0.004(3) -0.005(3)
C61A 0.030(4) 0.033(5) 0.033(5) 0.000(3) 0.007(3) -0.004(3)
C62A 0.045(10) 0.058(12) 0.022(7) 0.001(9) 0.016(7) -0.006(10)
C63A 0.029(8) 0.056(11) 0.017(7) 0.007(7) 0.004(7) 0.001(8)
C64A 0.028(9) 0.072(14) 0.043(11) 0.023(10) 0.009(8) 0.000(9)
C65A 0.010(7) 0.086(15) 0.015(7) 0.013(8) -0.003(6) -0.009(8)
C66A 0.017(8) 0.087(17) 0.030(10) 0.002(10) -0.004(7) -0.014(10)
C67A 0.049(13) 0.057(13) 0.062(15) 0.002(11) 0.019(11) 0.004(10)
C68A 0.039(11) 0.078(15) 0.035(10) 0.009(10) 0.000(8) 0.004(10)
C69A 0.054(6) 0.056(6) 0.054(6) 0.003(3) 0.013(3) -0.002(3)
O1S 0.089(14) 0.090(13) 0.055(11) -0.016(10) -0.003(10) -0.011(11)
N1S 0.054(11) 0.081(15) 0.051(11) -0.004(10) 0.014(9) -0.012(10)
C1S 0.044(12) 0.10(2) 0.050(14) -0.021(13) -0.001(10) -0.011(12)
C2S 0.065(16) 0.17(3) 0.037(12) -0.013(16) 0.016(12) 0.032(19)
C3S 0.055(15) 0.15(3) 0.057(16) -0.046(18) 0.000(13) -0.008(18)
O2S 0.097(15) 0.102(16) 0.078(13) 0.007(11) 0.038(11) -0.031(12)
N2S 0.123(11) 0.122(11) 0.123(11) 0.000(3) 0.028(4) -0.001(3)
C4S 0.058(15) 0.09(2) 0.062(15) 0.027(15) -0.028(12) -0.008(14)
C5SB 0.20(3) 0.20(3) 0.21(3) 0.001(9) 0.050(10) -0.001(9)
C6SB 0.118(15) 0.126(15) 0.118(15) -0.008(8) 0.033(9) 0.001(8)
O3S 0.030(8) 0.22(3) 0.056(11) 0.030(14) -0.006(7) 0.009(12)
N3S 0.028(9) 0.17(3) 0.045(11) 0.027(14) 0.008(8) 0.008(12)
C7S 0.033(10) 0.13(2) 0.059(14) 0.013(15) 0.024(10) -0.009(12)
C8S 0.051(8) 0.087(10) 0.062(9) 0.014(7) 0.024(7) 0.008(7)
C9S 0.081(10) 0.093(11) 0.068(10) 0.016(8) 0.024(8) -0.001(8)
O4SB 0.182(17) 0.194(17) 0.186(17) -0.004(9) 0.043(9) 0.007(9)
N4S 0.044(11) 0.17(3) 0.056(13) -0.051(15) 0.018(10) -0.005(13)
C10S 0.143(16) 0.143(16) 0.143(16) 0.000(3) 0.034(5) 0.000(3)
C11S 0.111(14) 0.121(14) 0.104(14) -0.008(8) 0.029(8) 0.003(8)
C12S 0.132(17) 0.143(17) 0.137(17) -0.003(9) 0.031(9) -0.002(9)
O5S 0.088(13) 0.064(10) 0.053(10) 0.024(8) -0.008(9) 0.007(9)
N5S 0.063(12) 0.083(14) 0.037(9) 0.002(9) 0.006(8) 0.001(11)
C13S 0.038(10) 0.059(13) 0.051(13) 0.001(10) 0.003(9) 0.008(10)
C14S 0.055(15) 0.15(3) 0.044(14) -0.017(16) 0.010(11) -0.012(16)
C15S 0.044(12) 0.11(2) 0.040(11) -0.006(12) -0.003(10) 0.004(13)

loop_
_atom_type_symbol
_atom_type_description
_atom_type_scat_dispersion_real
_atom_type_scat_dispersion_imag
_atom_type_scat_source
C C 0.0033 0.0016 'International Tables Vol C Tables 4.2.6.8 and 6.1.1.4'
H H 0.0000 0.0000 'International Tables Vol C Tables 4.2.6.8 and 6.1.1.4'
F F 0.0171 0.0103 'International Tables Vol C Tables 4.2.6.8 and 6.1.1.4'
N N 0.0061 0.0033 'International Tables Vol C Tables 4.2.6.8 and 6.1.1.4'
O O 0.0106 0.0060 'International Tables Vol C Tables 4.2.6.8 and 6.1.1.4'
Pt Pt -1.7033 8.3905 'International Tables Vol C Tables 4.2.6.8 and 6.1.1.4'
S S 0.1246 0.1234 'International Tables Vol C Tables 4.2.6.8 and 6.1.1.4'

loop_
_geom_angle_atom_site_label_1
_geom_angle_atom_site_label_2
_geom_angle_atom_site_label_3
_geom_angle
_geom_angle_site_symmetry_1
_geom_angle_site_symmetry_3
_geom_angle_publ_flag
N1 Pt1 N2 159.4(7) . . ?
N1 Pt1 N3 97.4(8) . . ?
N2 Pt1 N3 103.2(8) . . ?
C7 Pt1 N1 81.0(8) . . ?
C7 Pt1 N2 78.4(8) . . ?
C7 Pt1 N3 178.4(10) . . ?
N4 Pt2 S2 100.4(5) . . ?
N4 Pt2 N5 161.3(6) . . ?
N5 Pt2 S2 98.3(4) . . ?
C57 Pt2 S2 177.6(6) . . ?
C57 Pt2 N4 80.8(8) . . ?
C57 Pt2 N5 80.4(7) . . ?
C69 S2 Pt2 97.6(8) . . ?
C31 O1 C32 119.6(14) . . ?
C1 N1 Pt1 125.5(15) . . ?
C5 N1 Pt1 116.8(14) . . ?
C5 N1 C1 116.7(18) . . ?
C12 N2 Pt1 114.6(12) . . ?
C16 N2 Pt1 120.8(16) . . ?
C16 N2 C12 124(2) . . ?
C19 N3 Pt1 151(2) . . ?
C51 N4 Pt2 126.4(14) . . ?
C55 N4 Pt2 117.1(12) . . ?
C55 N4 C51 116.5(18) . . ?
C62 N5 Pt2 112.0(10) . . ?
C66 N5 Pt2 128.7(14) . . ?
C66 N5 C62 119.3(17) . . ?
N1 C1 H1 120.1 . . ?
N1 C1 C2 120(2) . . ?
C2 C1 H1 120.1 . . ?
C1 C2 H2 120.6 . . ?
C3 C2 C1 119(2) . . ?
C3 C2 H2 120.6 . . ?
C2 C3 C4 124(3) . . ?
C2 C3 C17 124(2) . . ?
C4 C3 C17 111(3) . . ?
C3 C4 H4 122.6 . . ?
C3 C4 C5 115(3) . . ?
C5 C4 H4 122.6 . . ?
N1 C5 C4 124.9(19) . . ?
N1 C5 C6 115.6(16) . . ?
C4 C5 C6 119(2) . . ?
C7 C6 C5 109.1(16) . . ?
C11 C6 C5 130.9(17) . . ?
C11 C6 C7 120.0(17) . . ?
C6 C7 Pt1 117.2(14) . . ?
C8 C7 Pt1 122.1(14) . . ?
C8 C7 C6 120.7(17) . . ?
C7 C8 C9 119.1(16) . . ?
C7 C8 C12 109.8(16) . . ?
C9 C8 C12 131.1(16) . . ?
C8 C9 H9 119.8 . . ?
C8 C9 C10 120.3(16) . . ?
C10 C9 H9 119.8 . . ?
C9 C10 C20 121.8(16) . . ?
C11 C10 C9 119.8(15) . . ?
C11 C10 C20 118.4(14) . . ?
C6 C11 C10 119.9(16) . . ?
C6 C11 H11 120.1 . . ?
C10 C11 H11 120.1 . . ?
N2 C12 C8 115.1(17) . . ?
N2 C12 C13 120.2(16) . . ?
C13 C12 C8 124.7(17) . . ?
C12 C13 H13 120.5 . . ?
C12 C13 C14 118.9(17) . . ?
C14 C13 H13 120.5 . . ?
C13 C14 C15 116.8(18) . . ?
C13 C14 C18 118.6(18) . . ?
C18 C14 C15 124.6(19) . . ?
C14 C15 H15 118.6 . . ?
C16 C15 C14 122.7(19) . . ?
C16 C15 H15 118.6 . . ?
N2 C16 C15 117(2) . . ?
N2 C16 H16 121.5 . . ?
C15 C16 H16 121.5 . . ?
F1 C17 F2 104(2) . . ?
F1 C17 C3 118(2) . . ?
F1B C17 C3 105(2) . . ?
F2 C17 C3 110(3) . . ?
F2B C17 F1B 112(2) . . ?
F2B C17 F3B 115(3) . . ?
F2B C17 C3 122(3) . . ?
F3 C17 F1 109(3) . . ?
F3 C17 F2 95(3) . . ?
F3 C17 C3 117(2) . . ?
F3B C17 F1B 100(2) . . ?
F3B C17 C3 99(2) . . ?
F4 C18 C14 115.3(17) . . ?
F5 C18 F4 104(2) . . ?
F5 C18 F6 104.1(18) . . ?
F5 C18 C14 113.3(19) . . ?
F6 C18 F4 103.5(18) . . ?
F6 C18 C14 115(2) . . ?
N3 C19 S1 177(2) . . ?
C21 C20 C10 123.1(15) . . ?
C21 C20 C32 119.4(17) . . ?
C32 C20 C10 117.4(16) . . ?
C20 C21 H21 119.5 . . ?
C20 C21 C22 121.0(17) . . ?
C22 C21 H21 119.5 . . ?
C21 C22 C33 121.7(17) . . ?
C23 C22 C21 117.4(18) . . ?
C23 C22 C33 120.8(17) . . ?
C22 C23 H23 117.3 . . ?
C22 C23 C24 125.4(18) . . ?
C24 C23 H23 117.3 . . ?
C23 C24 C25 124.2(16) . . ?
C23 C24 C32 114.9(16) . . ?
C32 C24 C25 120.6(16) . . ?
C24 C25 C37 108.9(18) . . ?
C26 C25 C24 110.9(14) . . ?
C26 C25 C37 107.1(18) . . ?
C38 C25 C24 110.7(18) . . ?
C38 C25 C26 111.7(19) . . ?
C38 C25 C37 107.3(17) . . ?
C27 C26 C25 121.8(17) . . ?
C31 C26 C25 122.6(16) . . ?
C31 C26 C27 115.6(19) . . ?
C26 C27 H27 117.4 . . ?
C28 C27 C26 125.2(18) . . ?
C28 C27 H27 117.4 . . ?
C27 C28 C29 116.6(16) . . ?
C27 C28 C39 124.5(16) . . ?
C29 C28 C39 118.9(17) . . ?
C28 C29 H29 119.7 . . ?
C30 C29 C28 120.5(19) . . ?
C30 C29 H29 119.7 . . ?
C29 C30 C31 118.5(18) . . ?
C29 C30 C60 123(2) . . ?
C31 C30 C60 118.3(16) . . ?
C26 C31 O1 122.5(16) . . ?
C26 C31 C30 123.5(17) . . ?
C30 C31 O1 113.7(15) . . ?
O1 C32 C24 122.1(15) . . ?
C20 C32 O1 116.0(16) . . ?
C20 C32 C24 121.9(17) . . ?
C34 C33 C22 107.8(18) . . ?
C35 C33 C22 109(2) . . ?
C35 C33 C34 107(2) . . ?
C36 C33 C22 113.1(18) . . ?
C36 C33 C34 110(2) . . ?
C36 C33 C35 110(2) . . ?
C33 C34 H34A 109.5 . . ?
C33 C34 H34B 109.5 . . ?
C33 C34 H34C 109.5 . . ?
H34A C34 H34B 109.5 . . ?
H34A C34 H34C 109.5 . . ?
H34B C34 H34C 109.5 . . ?
C33 C35 H35A 109.5 . . ?
C33 C35 H35B 109.5 . . ?
C33 C35 H35C 109.5 . . ?
H35A C35 H35B 109.5 . . ?
H35A C35 H35C 109.5 . . ?
H35B C35 H35C 109.5 . . ?
C33 C36 H36A 109.5 . . ?
C33 C36 H36B 109.5 . . ?
C33 C36 H36C 109.5 . . ?
H36A C36 H36B 109.5 . . ?
H36A C36 H36C 109.5 . . ?
H36B C36 H36C 109.5 . . ?
C25 C37 H37A 109.5 . . ?
C25 C37 H37B 109.5 . . ?
C25 C37 H37C 109.5 . . ?
H37A C37 H37B 109.5 . . ?
H37A C37 H37C 109.5 . . ?
H37B C37 H37C 109.5 . . ?
C25 C38 H38A 109.5 . . ?
C25 C38 H38B 109.5 . . ?
C25 C38 H38C 109.5 . . ?
H38A C38 H38B 109.5 . . ?
H38A C38 H38C 109.5 . . ?
H38B C38 H38C 109.5 . . ?
C40 C39 C28 115(2) . . ?
C41 C39 C28 111(2) . . ?
C42 C39 C28 110(2) . . ?
C42 C39 C41 108(3) . . ?
C42 C39 C43 105(3) . . ?
C43 C39 C28 112(2) . . ?
C43 C39 C41 111(3) . . ?
C43A C39 C28 110(3) . . ?
C43A C39 C40 109(4) . . ?
C46 C39 C28 109(3) . . ?
C46 C39 C40 117(4) . . ?
C46 C39 C43A 95(4) . . ?
C39 C40 H40A 108.3 . . ?
C39 C40 H40B 109.3 . . ?
C39 C40 H40C 110.9 . . ?
H40A C40 H40B 109.5 . . ?
H40A C40 H40C 109.5 . . ?
H40B C40 H40C 109.4 . . ?
C39 C41 H41A 110.5 . . ?
C39 C41 H41B 110.5 . . ?
C39 C41 H41C 107.4 . . ?
H41A C41 H41B 109.5 . . ?
H41A C41 H41C 109.5 . . ?
H41B C41 H41C 109.5 . . ?
C39 C42 H42A 110.9 . . ?
C39 C42 H42B 107.9 . . ?
C39 C42 H42C 109.7 . . ?
H42A C42 H42B 109.5 . . ?
H42A C42 H42C 109.5 . . ?
H42B C42 H42C 109.5 . . ?
C39 C43 H43A 110.8 . . ?
C39 C43 H43B 108.6 . . ?
C39 C43 H43C 109.0 . . ?
H43A C43 H43B 109.5 . . ?
H43A C43 H43C 109.5 . . ?
H43B C43 H43C 109.5 . . ?
C39 C43A H43D 109.9 . . ?
C39 C43A H43E 110.8 . . ?
C39 C43A H43F 107.6 . . ?
H43D C43A H43E 109.5 . . ?
H43D C43A H43F 109.5 . . ?
H43E C43A H43F 109.5 . . ?
C39 C46 H46A 112.4 . . ?
C39 C46 H46B 110.7 . . ?
C39 C46 H46C 105.2 . . ?
H46A C46 H46B 109.5 . . ?
H46A C46 H46C 109.5 . . ?
H46B C46 H46C 109.4 . . ?
N4 C51 H51 118.2 . . ?
C52 C51 N4 124(2) . . ?
C52 C51 H51 118.2 . . ?
C51 C52 H52 119.3 . . ?
C51 C52 C53 121(2) . . ?
C53 C52 H52 119.3 . . ?
C52 C53 C67 122.6(17) . . ?
C54 C53 C52 116.4(19) . . ?
C54 C53 C67 120.9(18) . . ?
C53 C54 H54 120.3 . . ?
C53 C54 C55 119.5(19) . . ?
C55 C54 H54 120.3 . . ?
N4 C55 C54 122.4(17) . . ?
N4 C55 C56 113.3(15) . . ?
C54 C55 C56 124.3(16) . . ?
C57 C56 C55 111.9(17) . . ?
C61 C56 C55 128.2(18) . . ?
C61 C56 C57 120(2) . . ?
C56 C57 Pt2 116.7(16) . . ?
C58 C57 Pt2 119.1(13) . . ?
C58 C57 C56 124.0(19) . . ?
C57 C58 C59 117.8(18) . . ?
C57 C58 C62 113.8(16) . . ?
C59 C58 C62 128.4(18) . . ?
C58 C59 H59 118.8 . . ?
C58 C59 C60 122.4(19) . . ?
C60 C59 H59 118.8 . . ?
C30 C60 C61 123.2(16) . . ?
C59 C60 C30 119.6(17) . . ?
C59 C60 C61 117.2(15) . . ?
C56 C61 C60 118.6(16) . . ?
C56 C61 H61 120.7 . . ?
C60 C61 H61 120.7 . . ?
N5 C62 C58 114.5(14) . . ?
C63 C62 N5 116.5(15) . . ?
C63 C62 C58 128.9(16) . . ?
C62 C63 H63 119.1 . . ?
C64 C63 C62 121.8(19) . . ?
C64 C63 H63 119.1 . . ?
C63 C64 C65 120(2) . . ?
C63 C64 C68 120.0(19) . . ?
C65 C64 C68 119.4(18) . . ?
C64 C65 H65 121.0 . . ?
C66 C65 C64 118.0(19) . . ?
C66 C65 H65 121.0 . . ?
N5 C66 C65 124(2) . . ?
N5 C66 H66 118.1 . . ?
C65 C66 H66 118.1 . . ?
F7 C67 F9 107(2) . . ?
F7 C67 C53 111(2) . . ?
F7B C67 C53 110.1(18) . . ?
F8 C67 F7 105(2) . . ?
F8 C67 F9 109(2) . . ?
F8 C67 C53 113.2(18) . . ?
F8B C67 F7B 106(2) . . ?
F8B C67 C53 116(2) . . ?
F9 C67 C53 111(2) . . ?
F9B C67 F7B 101(2) . . ?
F9B C67 F8B 108(2) . . ?
F9B C67 C53 114(2) . . ?
F10 C68 C64 112.3(16) . . ?
F11 C68 F10 101.8(19) . . ?
F11 C68 C64 112(2) . . ?
F12 C68 F10 106(2) . . ?
F12 C68 F11 107.7(18) . . ?
F12 C68 C64 116.0(19) . . ?
N6 C69 S2 179(2) . . ?
N1A Pt1A N2A 161.1(6) . . ?
N1A Pt1A N3A 99.2(8) . . ?
N2A Pt1A N3A 99.2(9) . . ?
C7A Pt1A N1A 81.1(7) . . ?
C7A Pt1A N2A 80.4(7) . . ?
C7A Pt1A N3A 179.5(11) . . ?
N4A Pt2A S2A 100.4(6) . . ?
N5A Pt2A S2A 98.9(4) . . ?
N5A Pt2A N4A 160.7(6) . . ?
C57A Pt2A S2A 177.6(6) . . ?
C57A Pt2A N4A 80.1(7) . . ?
C57A Pt2A N5A 80.6(7) . . ?
C69A S2A Pt2A 100.8(9) . . ?
C32A O1A C31A 119.8(13) . . ?
C5A N1A Pt1A 115.5(7) . . ?
C5A N1A C1A 120.0 . . ?
C1A N1A Pt1A 124.4(7) . . ?
N1A C5A C6A 113.0(11) . . ?
C4A C5A N1A 120.0 . . ?
C4A C5A C6A 127.0(11) . . ?
C5A C4A H4A 120.0 . . ?
C5A C4A C3A 120.0 . . ?
C3A C4A H4A 120.0 . . ?
C4A C3A C17A 115.2(12) . . ?
C2A C3A C4A 120.0 . . ?
C2A C3A C17A 124.7(12) . . ?
C3A C2A H2A 120.0 . . ?
C1A C2A C3A 120.0 . . ?
C1A C2A H2A 120.0 . . ?
N1A C1A H1A 120.0 . . ?
C2A C1A N1A 120.0 . . ?
C2A C1A H1A 120.0 . . ?
C12A N2A Pt1A 114.7(14) . . ?
C16A N2A Pt1A 125.4(16) . . ?
C16A N2A C12A 120(2) . . ?
C19A N3A Pt1A 164(3) . . ?
C51A N4A Pt2A 124.1(16) . . ?
C51A N4A C55A 125(2) . . ?
C55A N4A Pt2A 111.3(15) . . ?
C62A N5A Pt2A 117.0(12) . . ?
C62A N5A C66A 114.4(17) . . ?
C66A N5A Pt2A 128.5(13) . . ?
C5A C6A C7A 112.9(17) . . ?
C11A C6A C5A 130.4(16) . . ?
C11A C6A C7A 116.7(18) . . ?
C6A C7A Pt1A 117.5(15) . . ?
C8A C7A Pt1A 120.7(13) . . ?
C8A C7A C6A 121.8(18) . . ?
C7A C8A C12A 110.6(17) . . ?
C9A C8A C7A 119.8(17) . . ?
C9A C8A C12A 129.6(19) . . ?
C8A C9A H9A 119.7 . . ?
C8A C9A C10A 120.5(19) . . ?
C10A C9A H9A 119.7 . . ?
C9A C10A C20A 120.3(18) . . ?
C11A C10A C9A 118.6(18) . . ?
C11A C10A C20A 120.9(16) . . ?
C6A C11A C10A 122.5(17) . . ?
C6A C11A H11A 118.7 . . ?
C10A C11A H11A 118.7 . . ?
N2A C12A C8A 113.4(19) . . ?
N2A C12A C13A 120.8(18) . . ?
C13A C12A C8A 125.8(19) . . ?
C12A C13A H13A 121.4 . . ?
C14A C13A C12A 117(2) . . ?
C14A C13A H13A 121.4 . . ?
C13A C14A C18A 116(2) . . ?
C15A C14A C13A 122(2) . . ?
C15A C14A C18A 121.6(19) . . ?
C14A C15A H15A 120.6 . . ?
C14A C15A C16A 118.9(19) . . ?
C16A C15A H15A 120.6 . . ?
N2A C16A C15A 121(2) . . ?
N2A C16A H16A 119.4 . . ?
C15A C16A H16A 119.4 . . ?
F1A C17A F3A 122(3) . . ?
F1A C17A C3A 117.5(19) . . ?
F1C C17A C3A 111(2) . . ?
F2A C17A F1A 101(2) . . ?
F2A C17A F3A 103(2) . . ?
F2A C17A C3A 107.0(19) . . ?
F2C C17A F1C 105(3) . . ?
F2C C17A F3C 109(3) . . ?
F2C C17A C3A 115(2) . . ?
F3A C17A C3A 104(2) . . ?
F3C C17A F1C 94(3) . . ?
F3C C17A C3A 120(3) . . ?
F4A C18A F5A 109(2) . . ?
F4A C18A F6A 105(2) . . ?
F4A C18A C14A 111(2) . . ?
F5A C18A F6A 106(2) . . ?
F5A C18A C14A 113(2) . . ?
F6A C18A C14A 112(2) . . ?
N3A C19A S1A 177(4) . . ?
C21A C20A C10A 124.1(15) . . ?
C21A C20A C32A 115.0(15) . . ?
C32A C20A C10A 120.6(15) . . ?
C20A C21A H21A 117.5 . . ?
C22A C21A C20A 125.1(16) . . ?
C22A C21A H21A 117.5 . . ?
C21A C22A C23A 116.2(17) . . ?
C21A C22A C33A 124.7(16) . . ?
C23A C22A C33A 119.1(17) . . ?
C22A C23A H23A 119.2 . . ?
C24A C23A C22A 121.5(17) . . ?
C24A C23A H23A 119.2 . . ?
C23A C24A C25A 119.6(16) . . ?
C23A C24A C32A 120.7(15) . . ?
C32A C24A C25A 119.6(15) . . ?
C24A C25A C37A 105.4(15) . . ?
C26A C25A C24A 110.2(14) . . ?
C26A C25A C37A 108.6(17) . . ?
C26A C25A C38A 111.7(17) . . ?
C38A C25A C24A 110.7(16) . . ?
C38A C25A C37A 110.1(17) . . ?
C27A C26A C25A 119.4(15) . . ?
C31A C26A C25A 123.1(14) . . ?
C31A C26A C27A 117.3(17) . . ?
C26A C27A H27A 120.3 . . ?
C28A C27A C26A 119.4(17) . . ?
C28A C27A H27A 120.3 . . ?
C27A C28A C39A 117.9(16) . . ?
C29A C28A C27A 120.5(16) . . ?
C29A C28A C39A 121.6(16) . . ?
C28A C29A H29A 119.1 . . ?
C28A C29A C30A 121.7(16) . . ?
C30A C29A H29A 119.1 . . ?
C29A C30A C60A 122.1(15) . . ?
C31A C30A C29A 118.0(14) . . ?
C31A C30A C60A 119.6(14) . . ?
O1A C31A C26A 120.6(14) . . ?
O1A C31A C30A 116.8(13) . . ?
C30A C31A C26A 122.6(14) . . ?
O1A C32A C20A 112.9(14) . . ?
O1A C32A C24A 125.6(14) . . ?
C24A C32A C20A 121.4(15) . . ?
C22A C33A C34A 112.5(17) . . ?
C22A C33A C35A 111.0(17) . . ?
C22A C33A C36A 112.2(16) . . ?
C35A C33A C34A 111(2) . . ?
C35A C33A C36A 107.3(17) . . ?
C36A C33A C34A 102.9(18) . . ?
C33A C34A H34D 109.5 . . ?
C33A C34A H34E 109.5 . . ?
C33A C34A H34F 109.5 . . ?
H34D C34A H34E 109.5 . . ?
H34D C34A H34F 109.5 . . ?
H34E C34A H34F 109.5 . . ?
C33A C35A H35D 109.5 . . ?
C33A C35A H35E 109.5 . . ?
C33A C35A H35F 109.5 . . ?
H35D C35A H35E 109.5 . . ?
H35D C35A H35F 109.5 . . ?
H35E C35A H35F 109.5 . . ?
C33A C36A H36D 109.5 . . ?
C33A C36A H36E 109.5 . . ?
C33A C36A H36F 109.5 . . ?
H36D C36A H36E 109.5 . . ?
H36D C36A H36F 109.5 . . ?
H36E C36A H36F 109.5 . . ?
C25A C37A H37D 109.5 . . ?
C25A C37A H37E 109.5 . . ?
C25A C37A H37F 109.5 . . ?
H37D C37A H37E 109.5 . . ?
H37D C37A H37F 109.5 . . ?
H37E C37A H37F 109.5 . . ?
C25A C38A H38D 109.5 . . ?
C25A C38A H38E 109.5 . . ?
C25A C38A H38F 109.5 . . ?
H38D C38A H38E 109.5 . . ?
H38D C38A H38F 109.5 . . ?
H38E C38A H38F 109.5 . . ?
C40A C39A C28A 109(3) . . ?
C40A C39A C41A 105(3) . . ?
C40A C39A C42A 127(3) . . ?
C40C C39A C28A 105(2) . . ?
C41A C39A C28A 104(3) . . ?
C41C C39A C28A 114(3) . . ?
C41C C39A C40C 99(3) . . ?
C41C C39A C42C 120(3) . . ?
C42A C39A C28A 111(2) . . ?
C42A C39A C41A 97(3) . . ?
C42C C39A C28A 106(2) . . ?
C42C C39A C40C 112(3) . . ?
C39A C40A H40D 107.1 . . ?
C39A C40A H40E 110.1 . . ?
C39A C40A H40F 111.3 . . ?
H40D C40A H40E 109.5 . . ?
H40D C40A H40F 109.4 . . ?
H40E C40A H40F 109.5 . . ?
C39A C40C H40G 109.3 . . ?
C39A C40C H40H 108.4 . . ?
C39A C40C H40I 110.6 . . ?
H40G C40C H40H 109.5 . . ?
H40G C40C H40I 109.5 . . ?
H40H C40C H40I 109.5 . . ?
C39A C41A H41D 108.0 . . ?
C39A C41A H41E 109.2 . . ?
C39A C41A H41F 111.1 . . ?
H41D C41A H41E 109.5 . . ?
H41D C41A H41F 109.4 . . ?
H41E C41A H41F 109.5 . . ?
C39A C41C H41G 109.9 . . ?
C39A C41C H41H 106.0 . . ?
C39A C41C H41I 112.5 . . ?
H41G C41C H41H 109.5 . . ?
H41G C41C H41I 109.4 . . ?
H41H C41C H41I 109.5 . . ?
C39A C42A H42D 112.2 . . ?
C39A C42A H42E 109.4 . . ?
C39A C42A H42F 106.8 . . ?
H42D C42A H42E 109.5 . . ?
H42D C42A H42F 109.5 . . ?
H42E C42A H42F 109.5 . . ?
C39A C42C H42G 110.1 . . ?
C39A C42C H42H 109.3 . . ?
C39A C42C H42I 109.0 . . ?
H42G C42C H42H 109.5 . . ?
H42G C42C H42I 109.5 . . ?
H42H C42C H42I 109.4 . . ?
N4A C51A H51A 120.5 . . ?
N4A C51A C52A 119(2) . . ?
C52A C51A H51A 120.5 . . ?
C51A C52A H52A 120.0 . . ?
C53A C52A C51A 120(2) . . ?
C53A C52A H52A 120.0 . . ?
C52A C53A C54A 118.7(19) . . ?
C52A C53A C67A 121(2) . . ?
C67A C53A C54A 119.9(19) . . ?
C53A C54A H54A 118.4 . . ?
C55A C54A C53A 123(2) . . ?
C55A C54A H54A 118.4 . . ?
C54A C55A N4A 114(2) . . ?
C54A C55A C56A 134(2) . . ?
C56A C55A N4A 111.7(18) . . ?
C55A C56A C61A 126.5(16) . . ?
C57A C56A C55A 117.5(16) . . ?
C57A C56A C61A 116.0(15) . . ?
C56A C57A Pt2A 119.2(13) . . ?
C56A C57A C58A 125.3(17) . . ?
C58A C57A Pt2A 115.4(14) . . ?
C57A C58A C59A 117.0(17) . . ?
C57A C58A C62A 114.5(17) . . ?
C59A C58A C62A 128(2) . . ?
C58A C59A H59A 122.5 . . ?
C58A C59A C60A 115.1(16) . . ?
C60A C59A H59A 122.5 . . ?
C59A C60A C30A 110.4(14) . . ?
C61A C60A C30A 123.2(16) . . ?
C61A C60A C59A 126.2(16) . . ?
C56A C61A H61A 120.0 . . ?
C60A C61A C56A 120.0(17) . . ?
C60A C61A H61A 120.0 . . ?
N5A C62A C58A 112.4(18) . . ?
N5A C62A C63A 124.3(19) . . ?
C63A C62A C58A 123.3(19) . . ?
C62A C63A H63A 122.2 . . ?
C62A C63A C64A 115.7(19) . . ?
C64A C63A H63A 122.2 . . ?
C65A C64A C63A 121(2) . . ?
C65A C64A C68A 122.6(18) . . ?
C68A C64A C63A 116(2) . . ?
C64A C65A H65A 120.8 . . ?
C64A C65A C66A 118.5(16) . . ?
C66A C65A H65A 120.8 . . ?
N5A C66A H66A 117.2 . . ?
C65A C66A N5A 125.6(18) . . ?
C65A C66A H66A 117.2 . . ?
F7A C67A F8A 112(2) . . ?
F7A C67A F9A 110(2) . . ?
F7A C67A C53A 112(2) . . ?
F8A C67A F9A 97(2) . . ?
F8A C67A C53A 113(2) . . ?
F9A C67A C53A 111(2) . . ?
F10A C68A F11A 103(2) . . ?
F10A C68A C64A 114.4(18) . . ?
F11A C68A C64A 112.6(19) . . ?
F12A C68A F10A 112(2) . . ?
F12A C68A F11A 103.0(18) . . ?
F12A C68A C64A 112(2) . . ?
N6A C69A S2A 178(2) . . ?
C1S N1S C2S 117(2) . . ?
C1S N1S C3S 123(2) . . ?
C2S N1S C3S 118(2) . . ?
O1S C1S N1S 122(3) . . ?
O1S C1S H1S 119.1 . . ?
N1S C1S H1S 119.1 . . ?
N1S C2S H2SA 109.5 . . ?
N1S C2S H2SB 109.5 . . ?
N1S C2S H2SC 109.5 . . ?
H2SA C2S H2SB 109.5 . . ?
H2SA C2S H2SC 109.5 . . ?
H2SB C2S H2SC 109.5 . . ?
N1S C3S H3SA 109.5 . . ?
N1S C3S H3SB 109.5 . . ?
N1S C3S H3SC 109.5 . . ?
H3SA C3S H3SB 109.5 . . ?
H3SA C3S H3SC 109.5 . . ?
H3SB C3S H3SC 109.5 . . ?
C4S N2S C5SB 130(4) . . ?
C4S N2S C6SB 122(4) . . ?
C6SB N2S C5SB 106(4) . . ?
O2S C4S N2S 127(3) . . ?
O2S C4S H4S 116.4 . . ?
N2S C4S H4S 116.4 . . ?
N2S C5SB H5SA 110.2 . . ?
N2S C5SB H5SB 109.4 . . ?
N2S C5SB H5SC 108.7 . . ?
H5SA C5SB H5SB 109.5 . . ?
H5SA C5SB H5SC 109.5 . . ?
H5SB C5SB H5SC 109.5 . . ?
N2S C6SB H6SA 109.1 . . ?
N2S C6SB H6SB 110.0 . . ?
N2S C6SB H6SC 109.4 . . ?
H6SA C6SB H6SB 109.5 . . ?
H6SA C6SB H6SC 109.5 . . ?
H6SB C6SB H6SC 109.5 . . ?
C7S N3S C8S 118(2) . . ?
C7S N3S C9S 121(2) . . ?
C8S N3S C9S 120(2) . . ?
O3S C7S N3S 123(2) . . ?
O3S C7S H7S 118.6 . . ?
N3S C7S H7S 118.6 . . ?
N3S C8S H8SA 109.5 . . ?
N3S C8S H8SB 109.5 . . ?
N3S C8S H8SC 109.5 . . ?
H8SA C8S H8SB 109.5 . . ?
H8SA C8S H8SC 109.5 . . ?
H8SB C8S H8SC 109.5 . . ?
N3S C9S H9SA 109.5 . . ?
N3S C9S H9SB 109.5 . . ?
N3S C9S H9SC 109.5 . . ?
H9SA C9S H9SB 109.5 . . ?
H9SA C9S H9SC 109.5 . . ?
H9SB C9S H9SC 109.5 . . ?
C10S N4S C11S 115(3) . . ?
C10S N4S C12S 112(4) . . ?
C12S N4S C11S 125(3) . . ?
O4SB C10S H10S 120.3 . . ?
N4S C10S O4SB 119(5) . . ?
N4S C10S H10S 120.3 . . ?
N4S C11S H11B 113.3 . . ?
N4S C11S H11C 102.9 . . ?
N4S C11S H11D 111.9 . . ?
H11B C11S H11C 109.5 . . ?
H11B C11S H11D 109.5 . . ?
H11C C11S H11D 109.5 . . ?
N4S C12S H12A 109.5 . . ?
N4S C12S H12B 107.8 . . ?
N4S C12S H12C 111.0 . . ?
H12A C12S H12B 109.5 . . ?
H12A C12S H12C 109.5 . . ?
H12B C12S H12C 109.5 . . ?
C13S N5S C14S 121(2) . . ?
C15S N5S C13S 119(2) . . ?
C15S N5S C14S 118(2) . . ?
O5S C13S N5S 127(2) . . ?
O5S C13S H13S 116.7 . . ?
N5S C13S H13S 116.7 . . ?
N5S C14S H14A 109.5 . . ?
N5S C14S H14B 109.5 . . ?
N5S C14S H14C 109.5 . . ?
H14A C14S H14B 109.5 . . ?
H14A C14S H14C 109.5 . . ?
H14B C14S H14C 109.5 . . ?
N5S C15S H15B 109.5 . . ?
N5S C15S H15C 109.5 . . ?
N5S C15S H15D 109.5 . . ?
H15B C15S H15C 109.5 . . ?
H15B C15S H15D 109.5 . . ?
H15C C15S H15D 109.5 . . ?

loop_
_geom_bond_atom_site_label_1
_geom_bond_atom_site_label_2
_geom_bond_distance
_geom_bond_site_symmetry_2
_geom_bond_publ_flag
Pt1 N1 2.033(18) . ?
Pt1 N2 2.045(18) . ?
Pt1 N3 2.06(2) . ?
Pt1 C7 1.91(2) . ?
Pt2 S2 2.415(6) . ?
Pt2 N4 2.047(18) . ?
Pt2 N5 2.070(15) . ?
Pt2 C57 1.95(2) . ?
S1 C19 1.55(2) . ?
S2 C69 1.71(3) . ?
F1 C17 1.354(11) . ?
F1B C17 1.354(11) . ?
F2 C17 1.354(11) . ?
F2B C17 1.352(11) . ?
F3 C17 1.351(11) . ?
F3B C17 1.353(11) . ?
F4 C18 1.38(3) . ?
F5 C18 1.34(3) . ?
F6 C18 1.37(2) . ?
F7 C67 1.354(11) . ?
F7B C67 1.354(11) . ?
F8 C67 1.351(11) . ?
F8B C67 1.354(11) . ?
F9 C67 1.354(11) . ?
F9B C67 1.352(11) . ?
F10 C68 1.34(3) . ?
F11 C68 1.32(3) . ?
F12 C68 1.30(3) . ?
O1 C31 1.38(2) . ?
O1 C32 1.38(2) . ?
N1 C1 1.38(3) . ?
N1 C5 1.25(3) . ?
N2 C12 1.36(2) . ?
N2 C16 1.34(2) . ?
N3 C19 1.22(3) . ?
N4 C51 1.31(3) . ?
N4 C55 1.30(2) . ?
N5 C62 1.43(2) . ?
N5 C66 1.31(2) . ?
N6 C69 1.15(3) . ?
C1 H1 0.9500 . ?
C1 C2 1.47(3) . ?
C2 H2 0.9500 . ?
C2 C3 1.25(4) . ?
C3 C4 1.35(4) . ?
C3 C17 1.57(4) . ?
C4 H4 0.9500 . ?
C4 C5 1.47(3) . ?
C5 C6 1.54(2) . ?
C6 C7 1.44(3) . ?
C6 C11 1.34(3) . ?
C7 C8 1.38(3) . ?
C8 C9 1.38(2) . ?
C8 C12 1.45(2) . ?
C9 H9 0.9500 . ?
C9 C10 1.42(2) . ?
C10 C11 1.40(3) . ?
C10 C20 1.52(2) . ?
C11 H11 0.9500 . ?
C12 C13 1.37(3) . ?
C13 H13 0.9500 . ?
C13 C14 1.42(3) . ?
C14 C15 1.43(2) . ?
C14 C18 1.42(3) . ?
C15 H15 0.9500 . ?
C15 C16 1.36(3) . ?
C16 H16 0.9500 . ?
C20 C21 1.37(3) . ?
C20 C32 1.38(2) . ?
C21 H21 0.9500 . ?
C21 C22 1.41(3) . ?
C22 C23 1.34(3) . ?
C22 C33 1.55(3) . ?
C23 H23 0.9500 . ?
C23 C24 1.40(3) . ?
C24 C25 1.53(2) . ?
C24 C32 1.42(3) . ?
C25 C26 1.52(3) . ?
C25 C37 1.55(3) . ?
C25 C38 1.48(3) . ?
C26 C27 1.38(3) . ?
C26 C31 1.37(3) . ?
C27 H27 0.9500 . ?
C27 C28 1.35(3) . ?
C28 C29 1.44(3) . ?
C28 C39 1.58(3) . ?
C29 H29 0.9500 . ?
C29 C30 1.36(2) . ?
C30 C31 1.38(3) . ?
C30 C60 1.46(3) . ?
C33 C34 1.54(3) . ?
C33 C35 1.49(4) . ?
C33 C36 1.47(3) . ?
C34 H34A 0.9800 . ?
C34 H34B 0.9800 . ?
C34 H34C 0.9800 . ?
C35 H35A 0.9800 . ?
C35 H35B 0.9800 . ?
C35 H35C 0.9800 . ?
C36 H36A 0.9800 . ?
C36 H36B 0.9800 . ?
C36 H36C 0.9800 . ?
C37 H37A 0.9800 . ?
C37 H37B 0.9800 . ?
C37 H37C 0.9800 . ?
C38 H38A 0.9800 . ?
C38 H38B 0.9800 . ?
C38 H38C 0.9800 . ?
C39 C40 1.53(2) . ?
C39 C41 1.53(2) . ?
C39 C42 1.52(2) . ?
C39 C43 1.53(2) . ?
C39 C43A 1.53(2) . ?
C39 C46 1.53(2) . ?
C40 H40A 0.9801 . ?
C40 H40B 0.9799 . ?
C40 H40C 0.9804 . ?
C41 H41A 0.9800 . ?
C41 H41B 0.9801 . ?
C41 H41C 0.9796 . ?
C42 H42A 0.9801 . ?
C42 H42B 0.9799 . ?
C42 H42C 0.9799 . ?
C43 H43A 0.9798 . ?
C43 H43B 0.9799 . ?
C43 H43C 0.9800 . ?
C43A H43D 0.9797 . ?
C43A H43E 0.9804 . ?
C43A H43F 0.9795 . ?
C46 H46A 0.9799 . ?
C46 H46B 0.9800 . ?
C46 H46C 0.9802 . ?
C51 H51 0.9500 . ?
C51 C52 1.31(3) . ?
C52 H52 0.9500 . ?
C52 C53 1.39(3) . ?
C53 C54 1.29(3) . ?
C53 C67 1.46(3) . ?
C54 H54 0.9500 . ?
C54 C55 1.43(3) . ?
C55 C56 1.56(3) . ?
C56 C57 1.40(3) . ?
C56 C61 1.36(3) . ?
C57 C58 1.36(3) . ?
C58 C59 1.38(2) . ?
C58 C62 1.45(2) . ?
C59 H59 0.9500 . ?
C59 C60 1.41(2) . ?
C60 C61 1.49(3) . ?
C61 H61 0.9500 . ?
C62 C63 1.38(3) . ?
C63 H63 0.9500 . ?
C63 C64 1.34(3) . ?
C64 C65 1.38(3) . ?
C64 C68 1.46(3) . ?
C65 H65 0.9500 . ?
C65 C66 1.35(3) . ?
C66 H66 0.9500 . ?
Pt1A N1A 2.003(10) . ?
Pt1A N2A 2.02(2) . ?
Pt1A N3A 2.09(2) . ?
Pt1A C7A 1.887(19) . ?
Pt2A S2A 2.426(6) . ?
Pt2A N4A 2.060(19) . ?
Pt2A N5A 1.970(14) . ?
Pt2A C57A 1.941(18) . ?
S1A C19A 1.73(4) . ?
S2A C69A 1.57(3) . ?
F1A C17A 1.355(14) . ?
F1C C17A 1.355(14) . ?
F2A C17A 1.354(14) . ?
F2C C17A 1.354(14) . ?
F3A C17A 1.355(14) . ?
F3C C17A 1.354(14) . ?
F4A C18A 1.29(3) . ?
F5A C18A 1.29(3) . ?
F6A C18A 1.31(3) . ?
F7A C67A 1.29(3) . ?
F8A C67A 1.29(3) . ?
F9A C67A 1.32(3) . ?
F10A C68A 1.32(3) . ?
F11A C68A 1.39(3) . ?
F12A C68A 1.30(2) . ?
O1A C31A 1.364(16) . ?
O1A C32A 1.35(2) . ?
N1A C5A 1.3900 . ?
N1A C1A 1.3900 . ?
C5A C4A 1.3900 . ?
C5A C6A 1.43(2) . ?
C4A H4A 0.9500 . ?
C4A C3A 1.3900 . ?
C3A C2A 1.3900 . ?
C3A C17A 1.49(3) . ?
C2A H2A 0.9500 . ?
C2A C1A 1.3900 . ?
C1A H1A 0.9500 . ?
N2A C12A 1.39(3) . ?
N2A C16A 1.29(3) . ?
N3A C19A 1.10(4) . ?
N4A C51A 1.29(3) . ?
N4A C55A 1.51(3) . ?
N5A C62A 1.35(2) . ?
N5A C66A 1.44(2) . ?
N6A C69A 1.21(3) . ?
C6A C7A 1.44(2) . ?
C6A C11A 1.40(3) . ?
C7A C8A 1.39(3) . ?
C8A C9A 1.39(3) . ?
C8A C12A 1.48(3) . ?
C9A H9A 0.9500 . ?
C9A C10A 1.42(2) . ?
C10A C11A 1.41(3) . ?
C10A C20A 1.44(3) . ?
C11A H11A 0.9500 . ?
C12A C13A 1.41(3) . ?
C13A H13A 0.9500 . ?
C13A C14A 1.40(2) . ?
C14A C15A 1.30(3) . ?
C14A C18A 1.52(3) . ?
C15A H15A 0.9500 . ?
C15A C16A 1.47(3) . ?
C16A H16A 0.9500 . ?
C20A C21A 1.42(2) . ?
C20A C32A 1.44(2) . ?
C21A H21A 0.9500 . ?
C21A C22A 1.35(3) . ?
C22A C23A 1.44(2) . ?
C22A C33A 1.51(3) . ?
C23A H23A 0.9500 . ?
C23A C24A 1.36(3) . ?
C24A C25A 1.55(2) . ?
C24A C32A 1.36(2) . ?
C25A C26A 1.49(3) . ?
C25A C37A 1.56(3) . ?
C25A C38A 1.52(3) . ?
C26A C27A 1.44(2) . ?
C26A C31A 1.42(2) . ?
C27A H27A 0.9500 . ?
C27A C28A 1.43(3) . ?
C28A C29A 1.36(3) . ?
C28A C39A 1.56(2) . ?
C29A H29A 0.9500 . ?
C29A C30A 1.42(2) . ?
C30A C31A 1.39(2) . ?
C30A C60A 1.56(2) . ?
C33A C34A 1.56(3) . ?
C33A C35A 1.54(3) . ?
C33A C36A 1.54(3) . ?
C34A H34D 0.9800 . ?
C34A H34E 0.9800 . ?
C34A H34F 0.9800 . ?
C35A H35D 0.9800 . ?
C35A H35E 0.9800 . ?
C35A H35F 0.9800 . ?
C36A H36D 0.9800 . ?
C36A H36E 0.9800 . ?
C36A H36F 0.9800 . ?
C37A H37D 0.9800 . ?
C37A H37E 0.9800 . ?
C37A H37F 0.9800 . ?
C38A H38D 0.9800 . ?
C38A H38E 0.9800 . ?
C38A H38F 0.9800 . ?
C39A C40A 1.516(19) . ?
C39A C40C 1.518(19) . ?
C39A C41A 1.518(19) . ?
C39A C41C 1.516(19) . ?
C39A C42A 1.517(19) . ?
C39A C42C 1.517(19) . ?
C40A H40D 0.9803 . ?
C40A H40E 0.9801 . ?
C40A H40F 0.9799 . ?
C40C H40G 0.9799 . ?
C40C H40H 0.9799 . ?
C40C H40I 0.9799 . ?
C41A H41D 0.9807 . ?
C41A H41E 0.9796 . ?
C41A H41F 0.9799 . ?
C41C H41G 0.9806 . ?
C41C H41H 0.9800 . ?
C41C H41I 0.9800 . ?
C42A H42D 0.9800 . ?
C42A H42E 0.9802 . ?
C42A H42F 0.9800 . ?
C42C H42G 0.9796 . ?
C42C H42H 0.9803 . ?
C42C H42I 0.9801 . ?
C51A H51A 0.9500 . ?
C51A C52A 1.44(3) . ?
C52A H52A 0.9500 . ?
C52A C53A 1.33(3) . ?
C53A C54A 1.49(3) . ?
C53A C67A 1.48(3) . ?
C54A H54A 0.9500 . ?
C54A C55A 1.29(3) . ?
C55A C56A 1.39(3) . ?
C56A C57A 1.33(2) . ?
C56A C61A 1.46(2) . ?
C57A C58A 1.38(3) . ?
C58A C59A 1.42(2) . ?
C58A C62A 1.44(3) . ?
C59A H59A 0.9500 . ?
C59A C60A 1.44(2) . ?
C60A C61A 1.22(2) . ?
C61A H61A 0.9500 . ?
C62A C63A 1.41(3) . ?
C63A H63A 0.9500 . ?
C63A C64A 1.48(3) . ?
C64A C65A 1.34(3) . ?
C64A C68A 1.47(3) . ?
C65A H65A 0.9500 . ?
C65A C66A 1.34(3) . ?
C66A H66A 0.9500 . ?
O1S C1S 1.28(3) . ?
N1S C1S 1.28(3) . ?
N1S C2S 1.40(3) . ?
N1S C3S 1.51(3) . ?
C1S H1S 0.9500 . ?
C2S H2SA 0.9800 . ?
C2S H2SB 0.9800 . ?
C2S H2SC 0.9800 . ?
C3S H3SA 0.9800 . ?
C3S H3SB 0.9800 . ?
C3S H3SC 0.9800 . ?
O2S C4S 1.24(4) . ?
N2S C4S 1.25(4) . ?
N2S C5SB 1.53(6) . ?
N2S C6SB 1.35(5) . ?
C4S H4S 0.9500 . ?
C5SB H5SA 0.9799 . ?
C5SB H5SB 0.9800 . ?
C5SB H5SC 0.9800 . ?
C6SB H6SA 0.9799 . ?
C6SB H6SB 0.9801 . ?
C6SB H6SC 0.9799 . ?
O3S C7S 1.26(3) . ?
N3S C7S 1.30(3) . ?
N3S C8S 1.42(3) . ?
N3S C9S 1.45(3) . ?
C7S H7S 0.9500 . ?
C8S H8SA 0.9800 . ?
C8S H8SB 0.9800 . ?
C8S H8SC 0.9800 . ?
C9S H9SA 0.9800 . ?
C9S H9SB 0.9800 . ?
C9S H9SC 0.9800 . ?
O4SB C10S 1.30(5) . ?
N4S C10S 1.28(3) . ?
N4S C11S 1.37(4) . ?
N4S C12S 1.28(3) . ?
C10S H10S 0.9500 . ?
C11S H11B 0.9802 . ?
C11S H11C 0.9799 . ?
C11S H11D 0.9800 . ?
C12S H12A 0.9803 . ?
C12S H12B 0.9797 . ?
C12S H12C 0.9802 . ?
O5S C13S 1.18(3) . ?
N5S C13S 1.40(3) . ?
N5S C14S 1.49(3) . ?
N5S C15S 1.39(3) . ?
C13S H13S 0.9500 . ?
C14S H14A 0.9800 . ?
C14S H14B 0.9800 . ?
C14S H14C 0.9800 . ?
C15S H15B 0.9800 . ?
C15S H15C 0.9800 . ?
C15S H15D 0.9800 . ?

loop_
_geom_torsion_atom_site_label_1
_geom_torsion_atom_site_label_2
_geom_torsion_atom_site_label_3
_geom_torsion_atom_site_label_4
_geom_torsion
_geom_torsion_site_symmetry_1
_geom_torsion_site_symmetry_2
_geom_torsion_site_symmetry_3
_geom_torsion_site_symmetry_4
_geom_torsion_publ_flag
C9 C10 C20 C21 52(3) . . . . ?
C9 C10 C20 C32 -131.9(18) . . . . ?
C11 C10 C20 C21 -126(2) . . . . ?
C11 C10 C20 C32 50(2) . . . . ?
C29 C30 C60 C59 -124(2) . . . . ?
C29 C30 C60 C61 55(3) . . . . ?
C31 C30 C60 C59 53(3) . . . . ?
C31 C30 C60 C61 -129(2) . . . . ?
C9A C10A C20A C21A 58(3) . . . . ?
C9A C10A C20A C32A -129.6(18) . . . . ?
C11A C10A C20A C21A -127(2) . . . . ?
C11A C10A C20A C32A 46(3) . . . . ?
C29A C30A C60A C59A -130.0(19) . . . . ?
C29A C30A C60A C61A 53(3) . . . . ?
C31A C30A C60A C59A 56(2) . . . . ?
C31A C30A C60A C61A -121(2) . . . . ?

loop_
_twin_individual_id
_twin_individual_mass_fraction_refined
1 0.480(11)
2 0.520(11)
